data_1576154
loop_
_publ_author_name
'Meier, David C.'
'Garc&#xed;a-Romero, &#xc1;lvaro'
'Gonz&#xe1;lez-Pinardo, Daniel'
'Rees, Nicholas H.'
'Lovstedt, Alex'
'Fern&#xe1;ndez, Israel'
'Goicoechea, Jose M.'

_publ_section_title
;
 Exceptionally large "through-space" nuclear spin coupling in a
 2,4,6-tri(phosphanyl)-1,3,5-triphosphabenzene.
;
_journal_issue 1
_journal_name_full 'Chemical science'
_journal_page_first 544
_journal_page_last 554
_journal_paper_doi 10.1039/d5sc07729j
_journal_volume 17
_journal_year 2026
_chemical_formula_moiety 'C81 H114 N6 P6, 2(C6 H14)'
_chemical_formula_sum 'C93 H142 N6 P6'
_chemical_formula_weight 1529.94
_chemical_name_systematic
;
 [PCP{N(Dipp)CH2}2]3*2hex
;
_space_group_crystal_system monoclinic
_space_group_IT_number 15
_space_group_name_Hall '-C 2yc'
_space_group_name_H-M_alt 'C 1 2/c 1'
_atom_sites_solution_hydrogens geom
_audit_creation_method SHELXL-2019/3
_audit_update_record
;
2025-08-01 deposited with the CCDC.	2025-11-03 downloaded from the CCDC.
;
_cell_angle_alpha 90
_cell_angle_beta 93.165(2)
_cell_angle_gamma 90
_cell_formula_units_Z 16
_cell_length_a 48.6560(10)
_cell_length_b 15.8779(3)
_cell_length_c 48.7057(9)
_cell_measurement_reflns_used 9899
_cell_measurement_temperature 173(2)
_cell_measurement_theta_max 68.26
_cell_measurement_theta_min 3.05
_cell_volume 37570.4(13)
_computing_cell_refinement 'SAINT V8.40B (Bruker AXS, 2019)'
_computing_data_collection 'BIS v6.2.14 (Bruker_AXS, 2020)'
_computing_data_reduction 'SAINT V8.40B (Bruker AXS, 2019)'
_computing_molecular_graphics
;
C. B. H\"ubschle, G. M. Sheldrick, B. Dittrich:
ShelXle: a Qt graphical user interface for SHELXL.
J. Appl. Cryst., 44, (2011) 1281-1284.
;
_computing_publication_material 'APEX6 v2024.9-0 (Bruker AXS, 2024)'
_computing_structure_refinement 'SHELXL-2019/2 (Sheldrick, 2019)'
_computing_structure_solution 'SHELXT 2018/2 (Sheldrick, 2018)'
_diffrn_ambient_temperature 173(2)
_diffrn_detector 'Photon III'
_diffrn_detector_area_resol_mean 7.3910
_diffrn_detector_type CMOS
_diffrn_measured_fraction_theta_full 1.000
_diffrn_measured_fraction_theta_max 0.997
_diffrn_measurement_device 'four-circle diffractometer'
_diffrn_measurement_device_type 'Bruker D8 VENTURE'
_diffrn_measurement_method '\w and \f scans'
_diffrn_radiation_monochromator 'multilayer mirror'
_diffrn_radiation_type CuK\a
_diffrn_radiation_wavelength 1.54178
_diffrn_reflns_av_R_equivalents 0.1767
_diffrn_reflns_av_unetI/netI 0.0775
_diffrn_reflns_Laue_measured_fraction_full 1.000
_diffrn_reflns_Laue_measured_fraction_max 0.997
_diffrn_reflns_limit_h_max 58
_diffrn_reflns_limit_h_min -58
_diffrn_reflns_limit_k_max 19
_diffrn_reflns_limit_k_min -19
_diffrn_reflns_limit_l_max 58
_diffrn_reflns_limit_l_min -58
_diffrn_reflns_number 326494
_diffrn_reflns_point_group_measured_fraction_full 1.000
_diffrn_reflns_point_group_measured_fraction_max 0.997
_diffrn_reflns_theta_full 67.679
_diffrn_reflns_theta_max 68.513
_diffrn_reflns_theta_min 1.817
_diffrn_source 'microfocus sealed tube'
_diffrn_source_type 'Incoatec I\mS 3.0'
_exptl_absorpt_coefficient_mu 1.396
_exptl_absorpt_correction_T_max 0.7531
_exptl_absorpt_correction_T_min 0.5077
_exptl_absorpt_correction_type multi-scan
_exptl_absorpt_process_details
;
L. Krause, R. Herbst-Irmer, G.M. Sheldrick, D. Stalke:
Comparison of silver and molybdenum microfocus X-ray sources for 
single-crystal structure determination.
J. Appl. Cryst. (2015), 48, 3-10. doi:10.1107/S1600576714022985
;
_exptl_crystal_colour red
_exptl_crystal_density_diffrn 1.082
_exptl_crystal_description needle
_exptl_crystal_F_000 13312
_exptl_crystal_size_max 0.367
_exptl_crystal_size_mid 0.092
_exptl_crystal_size_min 0.020
_refine_diff_density_max 0.753
_refine_diff_density_min -0.360
_refine_diff_density_rms 0.052
_refine_ls_extinction_method none
_refine_ls_goodness_of_fit_ref 1.020
_refine_ls_hydrogen_treatment constr
_refine_ls_matrix_type full
_refine_ls_number_parameters 1675
_refine_ls_number_reflns 34464
_refine_ls_number_restraints 0
_refine_ls_restrained_S_all 1.020
_refine_ls_R_factor_all 0.0805
_refine_ls_R_factor_gt 0.0553
_refine_ls_shift/su_max 0.003
_refine_ls_shift/su_mean 0.000
_refine_ls_structure_factor_coef Fsqd
_refine_ls_weighting_details 'w=1/[\s^2^(Fo^2^)+(0.0627P)^2^+25.8905P] where P=(Fo^2^+2Fc^2^)/3'
_refine_ls_weighting_scheme calc
_refine_ls_wR_factor_gt 0.1314
_refine_ls_wR_factor_ref 0.1464
_reflns_Friedel_coverage 0.000
_reflns_number_gt 25179
_reflns_number_total 34464
_reflns_threshold_expression 'I > 2\s(I)'
_cod_data_source_file d5sc07729j2.cif
_cod_data_source_block 24117_sq
_cod_depositor_comments 'Adding full bibliography for 1576154--1576156.cif.'
_cod_original_sg_symbol_H-M 'C 2/c'
_cod_database_code 1576154
_shelx_shelxl_version_number 2019/3
_shelx_space_group_comment
;
The symmetry employed for this shelxl refinement is uniquely defined
by the following loop, which should always be used as a source of
symmetry information in preference to the above space-group names.
They are only intended as comments.
;
_shelx_estimated_absorpt_t_min 0.628
_shelx_estimated_absorpt_t_max 0.973

loop_
_space_group_symop_operation_xyz
'x, y, z'
'-x, y, -z+1/2'
'x+1/2, y+1/2, z'
'-x+1/2, y+1/2, -z+1/2'
'-x, -y, -z'
'x, -y, z-1/2'
'-x+1/2, -y+1/2, -z'
'x+1/2, -y+1/2, z-1/2'

loop_
_atom_site_label
_atom_site_type_symbol
_atom_site_fract_x
_atom_site_fract_y
_atom_site_fract_z
_atom_site_U_iso_or_equiv
_atom_site_adp_type
_atom_site_occupancy
_atom_site_site_symmetry_order
_atom_site_calc_flag
_atom_site_refinement_flags_posn
_atom_site_refinement_flags_adp
_atom_site_refinement_flags_occupancy
_atom_site_disorder_assembly
_atom_site_disorder_group
P1 P 0.57725(2) 0.20231(4) 0.45413(2) 0.03070(13) Uani 1 1 d . . . . .
P2 P 0.54866(2) 0.21187(4) 0.39452(2) 0.03301(14) Uani 1 1 d . . . . .
P3 P 0.59069(2) 0.35307(4) 0.41486(2) 0.03296(14) Uani 1 1 d . . . . .
P4 P 0.53721(2) 0.06677(4) 0.42879(2) 0.02887(13) Uani 1 1 d . . . . .
P5 P 0.56579(2) 0.36841(4) 0.35988(2) 0.02922(13) Uani 1 1 d . . . . .
P6 P 0.61844(2) 0.32015(4) 0.47381(2) 0.03033(13) Uani 1 1 d . . . . .
N1 N 0.52010(4) 0.07638(13) 0.45861(4) 0.0324(4) Uani 1 1 d . . . . .
N2 N 0.55955(4) -0.00251(12) 0.44461(4) 0.0300(4) Uani 1 1 d . . . . .
N3 N 0.53188(4) 0.38355(13) 0.35059(4) 0.0342(5) Uani 1 1 d . . . . .
N4 N 0.56784(4) 0.29510(13) 0.33413(4) 0.0334(4) Uani 1 1 d . . . . .
N5 N 0.61111(4) 0.42360(13) 0.48071(4) 0.0368(5) Uani 1 1 d . . . . .
N6 N 0.64832(4) 0.34966(12) 0.46008(4) 0.0327(4) Uani 1 1 d . . . . .
C1 C 0.55561(5) 0.16928(14) 0.42663(5) 0.0277(5) Uani 1 1 d . . . . .
C2 C 0.56734(5) 0.30547(15) 0.39210(5) 0.0294(5) Uani 1 1 d . . . . .
C3 C 0.59374(5) 0.29306(14) 0.44476(5) 0.0279(5) Uani 1 1 d . . . . .
C4 C 0.52881(6) 0.01567(17) 0.47974(6) 0.0402(6) Uani 1 1 d . . . . .
H4A H 0.516887 -0.034870 0.478553 0.048 Uiso 1 1 calc R U . . .
H4B H 0.527718 0.040802 0.498250 0.048 Uiso 1 1 calc R U . . .
C5 C 0.55781(6) -0.00732(18) 0.47466(5) 0.0383(6) Uani 1 1 d . . . . .
H5A H 0.570834 0.032629 0.484023 0.046 Uiso 1 1 calc R U . . .
H5B H 0.562071 -0.064952 0.481381 0.046 Uiso 1 1 calc R U . . .
C6 C 0.49345(5) 0.11428(16) 0.45993(6) 0.0373(6) Uani 1 1 d . . . . .
C7 C 0.47031(6) 0.07964(19) 0.44562(7) 0.0473(7) Uani 1 1 d . . . . .
C8 C 0.44509(6) 0.1209(2) 0.44718(8) 0.0622(9) Uani 1 1 d . . . . .
H8 H 0.429346 0.099287 0.437121 0.075 Uiso 1 1 calc R U . . .
C9 C 0.44252(7) 0.1920(2) 0.46293(8) 0.0634(9) Uani 1 1 d . . . . .
H9 H 0.425199 0.219333 0.463559 0.076 Uiso 1 1 calc R U . . .
C10 C 0.46495(7) 0.2232(2) 0.47768(7) 0.0553(8) Uani 1 1 d . . . . .
H10 H 0.462831 0.271359 0.488927 0.066 Uiso 1 1 calc R U . . .
C11 C 0.49096(6) 0.18605(18) 0.47668(6) 0.0441(6) Uani 1 1 d . . . . .
C12 C 0.47138(6) -0.0006(2) 0.42869(7) 0.0586(8) Uani 1 1 d . . . . .
H12 H 0.489744 -0.027243 0.432964 0.070 Uiso 1 1 calc R U . . .
C13 C 0.44942(7) -0.0644(3) 0.43623(10) 0.0819(12) Uani 1 1 d . . . . .
H13A H 0.450861 -0.114946 0.424860 0.123 Uiso 1 1 calc R U . . .
H13B H 0.452236 -0.079645 0.455682 0.123 Uiso 1 1 calc R U . . .
H13C H 0.431116 -0.039384 0.432987 0.123 Uiso 1 1 calc R U . . .
C14 C 0.46931(8) 0.0185(3) 0.39787(8) 0.0805(12) Uani 1 1 d . . . . .
H14A H 0.470045 -0.034317 0.387509 0.121 Uiso 1 1 calc R U . . .
H14B H 0.451869 0.047256 0.393120 0.121 Uiso 1 1 calc R U . . .
H14C H 0.484675 0.054725 0.393222 0.121 Uiso 1 1 calc R U . . .
C15 C 0.51503(6) 0.22444(18) 0.49305(6) 0.0490(7) Uani 1 1 d . . . . .
H15 H 0.531352 0.187127 0.491010 0.059 Uiso 1 1 calc R U . . .
C16 C 0.50987(8) 0.2301(2) 0.52372(7) 0.0692(10) Uani 1 1 d . . . . .
H16A H 0.525933 0.255236 0.533599 0.104 Uiso 1 1 calc R U . . .
H16B H 0.493625 0.265074 0.526267 0.104 Uiso 1 1 calc R U . . .
H16C H 0.506756 0.173434 0.530935 0.104 Uiso 1 1 calc R U . . .
C17 C 0.52223(7) 0.3119(2) 0.48233(8) 0.0596(8) Uani 1 1 d . . . . .
H17A H 0.537904 0.334723 0.493425 0.089 Uiso 1 1 calc R U . . .
H17B H 0.527039 0.307500 0.463104 0.089 Uiso 1 1 calc R U . . .
H17C H 0.506339 0.349328 0.483581 0.089 Uiso 1 1 calc R U . . .
C18 C 0.57779(5) -0.05858(15) 0.43138(5) 0.0308(5) Uani 1 1 d . . . . .
C19 C 0.56717(5) -0.12093(16) 0.41331(5) 0.0368(6) Uani 1 1 d . . . . .
C20 C 0.58587(6) -0.17839(19) 0.40281(6) 0.0477(7) Uani 1 1 d . . . . .
H20 H 0.579203 -0.219924 0.390076 0.057 Uiso 1 1 calc R U . . .
C21 C 0.61334(6) -0.1765(2) 0.41030(6) 0.0512(7) Uani 1 1 d . . . . .
H21 H 0.625353 -0.217717 0.403440 0.061 Uiso 1 1 calc R U . . .
C22 C 0.62352(6) -0.11466(18) 0.42782(6) 0.0436(6) Uani 1 1 d . . . . .
H22 H 0.642630 -0.113570 0.432992 0.052 Uiso 1 1 calc R U . . .
C23 C 0.60627(5) -0.05347(16) 0.43813(5) 0.0328(5) Uani 1 1 d . . . . .
C24 C 0.53691(6) -0.13011(18) 0.40487(6) 0.0440(6) Uani 1 1 d . . . . .
H24 H 0.526598 -0.088222 0.415663 0.053 Uiso 1 1 calc R U . . .
C25 C 0.52602(7) -0.2176(2) 0.41156(8) 0.0623(9) Uani 1 1 d . . . . .
H25A H 0.506427 -0.221072 0.405813 0.093 Uiso 1 1 calc R U . . .
H25B H 0.536230 -0.260294 0.401763 0.093 Uiso 1 1 calc R U . . .
H25C H 0.528403 -0.227558 0.431410 0.093 Uiso 1 1 calc R U . . .
C26 C 0.53132(8) -0.1098(3) 0.37446(8) 0.0735(11) Uani 1 1 d . . . . .
H26A H 0.511627 -0.116225 0.369571 0.110 Uiso 1 1 calc R U . . .
H26B H 0.536927 -0.051682 0.370921 0.110 Uiso 1 1 calc R U . . .
H26C H 0.541825 -0.148403 0.363347 0.110 Uiso 1 1 calc R U . . .
C27 C 0.61905(5) 0.01624(17) 0.45581(5) 0.0371(6) Uani 1 1 d . . . . .
H27 H 0.604187 0.057840 0.459219 0.045 Uiso 1 1 calc R U . . .
C28 C 0.63029(6) -0.0160(2) 0.48383(6) 0.0483(7) Uani 1 1 d . . . . .
H28A H 0.638342 0.030941 0.494556 0.072 Uiso 1 1 calc R U . . .
H28B H 0.615277 -0.041008 0.493690 0.072 Uiso 1 1 calc R U . . .
H28C H 0.644450 -0.058716 0.481173 0.072 Uiso 1 1 calc R U . . .
C29 C 0.64153(6) 0.0630(2) 0.44114(7) 0.0502(7) Uani 1 1 d . . . . .
H29A H 0.649308 0.107487 0.453156 0.075 Uiso 1 1 calc R U . . .
H29B H 0.656085 0.023312 0.436770 0.075 Uiso 1 1 calc R U . . .
H29C H 0.633587 0.088076 0.424117 0.075 Uiso 1 1 calc R U . . .
C30 C 0.52051(6) 0.3258(2) 0.33015(8) 0.0637(10) Uani 1 1 d . . . . .
H30A H 0.508517 0.356464 0.316453 0.076 Uiso 1 1 calc R U . . .
H30B H 0.509272 0.282551 0.338972 0.076 Uiso 1 1 calc R U . . .
C31 C 0.54288(6) 0.2860(2) 0.31675(7) 0.0556(8) Uani 1 1 d . . . . .
H31A H 0.545248 0.312873 0.298689 0.067 Uiso 1 1 calc R U . . .
H31B H 0.538765 0.225594 0.313657 0.067 Uiso 1 1 calc R U . . .
C32 C 0.51537(5) 0.44986(17) 0.36136(5) 0.0369(6) Uani 1 1 d . . . . .
C33 C 0.49322(6) 0.4296(2) 0.37754(6) 0.0459(7) Uani 1 1 d . . . . .
C34 C 0.47738(7) 0.4950(2) 0.38731(7) 0.0605(9) Uani 1 1 d . . . . .
H34 H 0.462312 0.482164 0.398187 0.073 Uiso 1 1 calc R U . . .
C35 C 0.48303(7) 0.5777(2) 0.38158(8) 0.0659(9) Uani 1 1 d . . . . .
H35 H 0.472082 0.621398 0.388588 0.079 Uiso 1 1 calc R U . . .
C36 C 0.50460(7) 0.5968(2) 0.36565(8) 0.0606(8) Uani 1 1 d . . . . .
H36 H 0.508363 0.654053 0.361691 0.073 Uiso 1 1 calc R U . . .
C37 C 0.52104(6) 0.53423(18) 0.35520(6) 0.0444(6) Uani 1 1 d . . . . .
C38 C 0.48622(7) 0.3400(2) 0.38452(7) 0.0581(8) Uani 1 1 d . . . . .
H38 H 0.502011 0.303635 0.379635 0.070 Uiso 1 1 calc R U . . .
C39 C 0.48189(10) 0.3273(3) 0.41517(9) 0.0876(13) Uani 1 1 d . . . . .
H39A H 0.477408 0.268202 0.418557 0.131 Uiso 1 1 calc R U . . .
H39B H 0.498771 0.342520 0.425944 0.131 Uiso 1 1 calc R U . . .
H39C H 0.466730 0.363206 0.420610 0.131 Uiso 1 1 calc R U . . .
C40 C 0.46078(8) 0.3112(3) 0.36714(10) 0.0825(12) Uani 1 1 d . . . . .
H40A H 0.456389 0.252895 0.371824 0.124 Uiso 1 1 calc R U . . .
H40B H 0.445159 0.347643 0.370869 0.124 Uiso 1 1 calc R U . . .
H40C H 0.464497 0.314679 0.347603 0.124 Uiso 1 1 calc R U . . .
C41 C 0.54392(6) 0.55901(19) 0.33649(7) 0.0507(7) Uani 1 1 d . . . . .
H41 H 0.556594 0.509615 0.335631 0.061 Uiso 1 1 calc R U . . .
C42 C 0.56086(10) 0.6323(4) 0.34684(14) 0.125(2) Uani 1 1 d . . . . .
H42A H 0.568095 0.620863 0.365652 0.188 Uiso 1 1 calc R U . . .
H42B H 0.576198 0.641002 0.334935 0.188 Uiso 1 1 calc R U . . .
H42C H 0.549371 0.683012 0.346722 0.188 Uiso 1 1 calc R U . . .
C43 C 0.53274(12) 0.5761(6) 0.30763(11) 0.162(4) Uani 1 1 d . . . . .
H43A H 0.521673 0.527965 0.300956 0.243 Uiso 1 1 calc R U . . .
H43B H 0.521216 0.626734 0.307462 0.243 Uiso 1 1 calc R U . . .
H43C H 0.548043 0.584724 0.295675 0.243 Uiso 1 1 calc R U . . .
C44 C 0.59341(5) 0.26957(17) 0.32337(5) 0.0347(5) Uani 1 1 d . . . . .
C45 C 0.60149(6) 0.18525(18) 0.32569(5) 0.0399(6) Uani 1 1 d . . . . .
C46 C 0.62621(6) 0.1608(2) 0.31512(6) 0.0488(7) Uani 1 1 d . . . . .
H46 H 0.631789 0.103529 0.316527 0.059 Uiso 1 1 calc R U . . .
C47 C 0.64282(6) 0.2181(2) 0.30261(7) 0.0560(8) Uani 1 1 d . . . . .
H47 H 0.659823 0.200454 0.295819 0.067 Uiso 1 1 calc R U . . .
C48 C 0.63469(6) 0.3007(2) 0.30000(6) 0.0498(7) Uani 1 1 d . . . . .
H48 H 0.646190 0.339739 0.291300 0.060 Uiso 1 1 calc R U . . .
C49 C 0.60971(6) 0.32872(18) 0.30994(5) 0.0389(6) Uani 1 1 d . . . . .
C50 C 0.58379(6) 0.11864(18) 0.33858(6) 0.0451(6) Uani 1 1 d . . . . .
H50 H 0.566984 0.147426 0.344892 0.054 Uiso 1 1 calc R U . . .
C51 C 0.59841(7) 0.0776(2) 0.36374(6) 0.0546(8) Uani 1 1 d . . . . .
H51A H 0.586305 0.035255 0.371354 0.082 Uiso 1 1 calc R U . . .
H51B H 0.615376 0.050485 0.358326 0.082 Uiso 1 1 calc R U . . .
H51C H 0.602913 0.120712 0.377661 0.082 Uiso 1 1 calc R U . . .
C52 C 0.57423(8) 0.0513(2) 0.31762(8) 0.0645(9) Uani 1 1 d . . . . .
H52A H 0.562909 0.009496 0.326579 0.097 Uiso 1 1 calc R U . . .
H52B H 0.563351 0.077822 0.302453 0.097 Uiso 1 1 calc R U . . .
H52C H 0.590313 0.023456 0.310436 0.097 Uiso 1 1 calc R U . . .
C53 C 0.60104(6) 0.41871(18) 0.30497(6) 0.0455(7) Uani 1 1 d . . . . .
H53 H 0.582140 0.425262 0.311767 0.055 Uiso 1 1 calc R U . . .
C54 C 0.61974(8) 0.4793(2) 0.32105(9) 0.0735(10) Uani 1 1 d . . . . .
H54A H 0.613578 0.537196 0.317391 0.110 Uiso 1 1 calc R U . . .
H54B H 0.619106 0.467381 0.340744 0.110 Uiso 1 1 calc R U . . .
H54C H 0.638646 0.472620 0.315424 0.110 Uiso 1 1 calc R U . . .
C55 C 0.59938(10) 0.4401(2) 0.27433(7) 0.0770(11) Uani 1 1 d . . . . .
H55A H 0.593703 0.498918 0.271804 0.115 Uiso 1 1 calc R U . . .
H55B H 0.617478 0.431858 0.266845 0.115 Uiso 1 1 calc R U . . .
H55C H 0.585902 0.403174 0.264678 0.115 Uiso 1 1 calc R U . . .
C56 C 0.63372(7) 0.48065(19) 0.47680(8) 0.0603(9) Uani 1 1 d . . . . .
H56A H 0.643917 0.491865 0.494577 0.072 Uiso 1 1 calc R U . . .
H56B H 0.626730 0.534832 0.469164 0.072 Uiso 1 1 calc R U . . .
C57 C 0.65183(7) 0.44042(18) 0.45763(7) 0.0534(8) Uani 1 1 d . . . . .
H57A H 0.646883 0.458820 0.438577 0.064 Uiso 1 1 calc R U . . .
H57B H 0.671226 0.456135 0.462236 0.064 Uiso 1 1 calc R U . . .
C58 C 0.58891(6) 0.44971(17) 0.49699(6) 0.0406(6) Uani 1 1 d . . . . .
C59 C 0.58782(6) 0.42400(19) 0.52459(6) 0.0474(7) Uani 1 1 d . . . . .
C60 C 0.56553(7) 0.4515(2) 0.53922(7) 0.0612(9) Uani 1 1 d . . . . .
H60 H 0.564057 0.433299 0.557663 0.073 Uiso 1 1 calc R U . . .
C61 C 0.54580(8) 0.5040(3) 0.52760(8) 0.0694(10) Uani 1 1 d . . . . .
H61 H 0.531053 0.522349 0.538106 0.083 Uiso 1 1 calc R U . . .
C62 C 0.54722(7) 0.5301(2) 0.50095(7) 0.0602(9) Uani 1 1 d . . . . .
H62 H 0.533549 0.567070 0.493194 0.072 Uiso 1 1 calc R U . . .
C63 C 0.56854(6) 0.50305(19) 0.48500(6) 0.0479(7) Uani 1 1 d . . . . .
C64 C 0.60915(7) 0.3671(2) 0.53895(6) 0.0516(7) Uani 1 1 d . . . . .
H64 H 0.623861 0.356796 0.525803 0.062 Uiso 1 1 calc R U . . .
C65 C 0.59686(9) 0.2817(3) 0.54579(9) 0.0772(11) Uani 1 1 d . . . . .
H65A H 0.611076 0.246420 0.555028 0.116 Uiso 1 1 calc R U . . .
H65B H 0.581689 0.289773 0.557950 0.116 Uiso 1 1 calc R U . . .
H65C H 0.589933 0.254130 0.528791 0.116 Uiso 1 1 calc R U . . .
C66 C 0.62283(9) 0.4084(3) 0.56455(8) 0.0853(13) Uani 1 1 d . . . . .
H66A H 0.636409 0.369634 0.573173 0.128 Uiso 1 1 calc R U . . .
H66B H 0.632035 0.460370 0.559308 0.128 Uiso 1 1 calc R U . . .
H66C H 0.608814 0.421564 0.577599 0.128 Uiso 1 1 calc R U . . .
C67 C 0.56841(6) 0.53191(18) 0.45507(6) 0.0490(7) Uani 1 1 d . . . . .
H67 H 0.583508 0.501217 0.446183 0.059 Uiso 1 1 calc R U . . .
C68 C 0.54148(7) 0.5100(2) 0.43928(8) 0.0644(9) Uani 1 1 d . . . . .
H68A H 0.542160 0.529441 0.420230 0.097 Uiso 1 1 calc R U . . .
H68B H 0.538774 0.448859 0.439488 0.097 Uiso 1 1 calc R U . . .
H68C H 0.526171 0.537643 0.447950 0.097 Uiso 1 1 calc R U . . .
C69 C 0.57424(9) 0.6263(2) 0.45280(9) 0.0754(11) Uani 1 1 d . . . . .
H69A H 0.591598 0.639680 0.463035 0.113 Uiso 1 1 calc R U . . .
H69B H 0.575619 0.641507 0.433427 0.113 Uiso 1 1 calc R U . . .
H69C H 0.559227 0.658205 0.460499 0.113 Uiso 1 1 calc R U . . .
C70 C 0.67047(5) 0.29236(15) 0.45590(5) 0.0325(5) Uani 1 1 d . . . . .
C71 C 0.68499(5) 0.25492(15) 0.47862(5) 0.0349(5) Uani 1 1 d . . . . .
C72 C 0.70581(6) 0.19795(17) 0.47377(6) 0.0432(6) Uani 1 1 d . . . . .
H72 H 0.715323 0.170949 0.488886 0.052 Uiso 1 1 calc R U . . .
C73 C 0.71293(6) 0.17982(18) 0.44736(6) 0.0474(7) Uani 1 1 d . . . . .
H73 H 0.727206 0.140561 0.444425 0.057 Uiso 1 1 calc R U . . .
C74 C 0.69933(6) 0.21868(18) 0.42530(6) 0.0442(6) Uani 1 1 d . . . . .
H74 H 0.704763 0.206943 0.407251 0.053 Uiso 1 1 calc R U . . .
C75 C 0.67775(5) 0.27492(16) 0.42881(5) 0.0367(6) Uani 1 1 d . . . . .
C76 C 0.67918(6) 0.27551(17) 0.50824(5) 0.0399(6) Uani 1 1 d . . . . .
H76 H 0.665111 0.321468 0.507947 0.048 Uiso 1 1 calc R U . . .
C77 C 0.66718(7) 0.1992(2) 0.52256(6) 0.0537(8) Uani 1 1 d . . . . .
H77A H 0.663608 0.213917 0.541572 0.081 Uiso 1 1 calc R U . . .
H77B H 0.649917 0.182270 0.512769 0.081 Uiso 1 1 calc R U . . .
H77C H 0.680324 0.152412 0.522505 0.081 Uiso 1 1 calc R U . . .
C78 C 0.70490(7) 0.3073(2) 0.52448(6) 0.0570(8) Uani 1 1 d . . . . .
H78A H 0.700358 0.319864 0.543402 0.085 Uiso 1 1 calc R U . . .
H78B H 0.719223 0.263886 0.524631 0.085 Uiso 1 1 calc R U . . .
H78C H 0.711596 0.358499 0.515821 0.085 Uiso 1 1 calc R U . . .
C79 C 0.66295(6) 0.31446(18) 0.40389(5) 0.0414(6) Uani 1 1 d . . . . .
H79 H 0.649019 0.354632 0.410666 0.050 Uiso 1 1 calc R U . . .
C80 C 0.64761(7) 0.2491(2) 0.38642(7) 0.0574(8) Uani 1 1 d . . . . .
H80A H 0.638255 0.276520 0.370481 0.086 Uiso 1 1 calc R U . . .
H80B H 0.660658 0.207250 0.380103 0.086 Uiso 1 1 calc R U . . .
H80C H 0.633968 0.221095 0.397353 0.086 Uiso 1 1 calc R U . . .
C81 C 0.68242(8) 0.3647(3) 0.38667(7) 0.0693(10) Uani 1 1 d . . . . .
H81A H 0.692166 0.406675 0.398307 0.104 Uiso 1 1 calc R U . . .
H81B H 0.695790 0.326482 0.378934 0.104 Uiso 1 1 calc R U . . .
H81C H 0.671828 0.393231 0.371713 0.104 Uiso 1 1 calc R U . . .
P101 P 0.26896(2) 0.23193(4) 0.39760(2) 0.03031(13) Uani 1 1 d . . . . .
P102 P 0.25996(2) 0.20807(4) 0.33341(2) 0.03211(14) Uani 1 1 d . . . . .
P103 P 0.30421(2) 0.09838(4) 0.36702(2) 0.02955(13) Uani 1 1 d . . . . .
P104 P 0.22742(2) 0.33397(4) 0.35973(2) 0.03044(13) Uani 1 1 d . . . . .
P105 P 0.29657(2) 0.06844(4) 0.30849(2) 0.03008(13) Uani 1 1 d . . . . .
P106 P 0.31058(2) 0.14314(4) 0.43005(2) 0.02706(13) Uani 1 1 d . . . . .
N101 N 0.23860(5) 0.41674(13) 0.37934(4) 0.0368(5) Uani 1 1 d . . . . .
N102 N 0.20325(4) 0.31103(13) 0.38297(4) 0.0321(4) Uani 1 1 d . . . . .
N103 N 0.30221(4) 0.14412(13) 0.28414(4) 0.0338(5) Uani 1 1 d . . . . .
N104 N 0.26766(4) 0.03662(13) 0.29009(4) 0.0322(4) Uani 1 1 d . . . . .
N105 N 0.34524(4) 0.14013(13) 0.42682(4) 0.0304(4) Uani 1 1 d . . . . .
N106 N 0.31023(4) 0.03640(12) 0.43506(4) 0.0297(4) Uani 1 1 d . . . . .
C101 C 0.25376(5) 0.25038(15) 0.36504(5) 0.0286(5) Uani 1 1 d . . . . .
C102 C 0.28508(5) 0.13076(14) 0.33815(4) 0.0281(5) Uani 1 1 d . . . . .
C103 C 0.29412(5) 0.15752(15) 0.39497(4) 0.0277(5) Uani 1 1 d . . . . .
C104 C 0.22727(6) 0.42008(19) 0.40711(6) 0.0452(7) Uani 1 1 d . . . . .
H10A H 0.239668 0.391020 0.420848 0.054 Uiso 1 1 calc R U . . .
H10B H 0.224813 0.479119 0.413031 0.054 Uiso 1 1 calc R U . . .
C105 C 0.20025(6) 0.37611(17) 0.40386(6) 0.0423(6) Uani 1 1 d . . . . .
H10C H 0.195475 0.350394 0.421491 0.051 Uiso 1 1 calc R U . . .
H10D H 0.185535 0.416255 0.397899 0.051 Uiso 1 1 calc R U . . .
C106 C 0.25462(6) 0.48425(16) 0.36931(6) 0.0426(6) Uani 1 1 d . . . . .
C107 C 0.28114(6) 0.49972(18) 0.38068(7) 0.0510(7) Uani 1 1 d . . . . .
C108 C 0.29604(8) 0.5663(2) 0.37047(10) 0.0794(12) Uani 1 1 d . . . . .
H108 H 0.314074 0.577393 0.378105 0.095 Uiso 1 1 calc R U . . .
C109 C 0.28540(10) 0.6159(3) 0.34986(12) 0.1003(17) Uani 1 1 d . . . . .
H109 H 0.295913 0.661143 0.343146 0.120 Uiso 1 1 calc R U . . .
C110 C 0.25940(10) 0.6005(3) 0.33876(11) 0.0939(15) Uani 1 1 d . . . . .
H110 H 0.252292 0.634849 0.324054 0.113 Uiso 1 1 calc R U . . .
C111 C 0.24307(7) 0.5360(2) 0.34837(8) 0.0590(8) Uani 1 1 d . . . . .
C112 C 0.29380(6) 0.44825(19) 0.40441(7) 0.0511(7) Uani 1 1 d . . . . .
H112 H 0.281350 0.399190 0.407118 0.061 Uiso 1 1 calc R U . . .
C113 C 0.32201(7) 0.4128(2) 0.39837(8) 0.0651(9) Uani 1 1 d . . . . .
H11A H 0.329313 0.380232 0.414224 0.098 Uiso 1 1 calc R U . . .
H11B H 0.320231 0.376236 0.382166 0.098 Uiso 1 1 calc R U . . .
H11C H 0.334588 0.459313 0.394835 0.098 Uiso 1 1 calc R U . . .
C114 C 0.29533(9) 0.4986(3) 0.43117(9) 0.0785(11) Uani 1 1 d . . . . .
H11D H 0.303572 0.463660 0.446041 0.118 Uiso 1 1 calc R U . . .
H11E H 0.306647 0.548901 0.428948 0.118 Uiso 1 1 calc R U . . .
H11F H 0.276740 0.515437 0.435707 0.118 Uiso 1 1 calc R U . . .
C115 C 0.21353(8) 0.5274(2) 0.33805(8) 0.0683(10) Uani 1 1 d . . . . .
H115 H 0.207331 0.469294 0.342612 0.082 Uiso 1 1 calc R U . . .
C116 C 0.20882(12) 0.5392(4) 0.30812(10) 0.1063(16) Uani 1 1 d . . . . .
H11G H 0.189172 0.532639 0.303021 0.159 Uiso 1 1 calc R U . . .
H11H H 0.214825 0.595721 0.303039 0.159 Uiso 1 1 calc R U . . .
H11I H 0.219338 0.497006 0.298418 0.159 Uiso 1 1 calc R U . . .
C117 C 0.19557(10) 0.5910(3) 0.35367(10) 0.0968(14) Uani 1 1 d . . . . .
H11J H 0.198787 0.582856 0.373537 0.145 Uiso 1 1 calc R U . . .
H11K H 0.200561 0.648653 0.348808 0.145 Uiso 1 1 calc R U . . .
H11L H 0.176076 0.581304 0.348490 0.145 Uiso 1 1 calc R U . . .
C118 C 0.18152(5) 0.25104(15) 0.37863(5) 0.0315(5) Uani 1 1 d . . . . .
C119 C 0.18040(5) 0.18256(16) 0.39690(5) 0.0341(5) Uani 1 1 d . . . . .
C120 C 0.15882(6) 0.12537(18) 0.39345(6) 0.0414(6) Uani 1 1 d . . . . .
H120 H 0.157707 0.079731 0.405957 0.050 Uiso 1 1 calc R U . . .
C121 C 0.13906(6) 0.13358(18) 0.37230(6) 0.0446(6) Uani 1 1 d . . . . .
H121 H 0.124554 0.093656 0.370143 0.053 Uiso 1 1 calc R U . . .
C122 C 0.14045(6) 0.20004(19) 0.35429(6) 0.0436(6) Uani 1 1 d . . . . .
H122 H 0.126947 0.204578 0.339516 0.052 Uiso 1 1 calc R U . . .
C123 C 0.16107(5) 0.26094(17) 0.35706(5) 0.0381(6) Uani 1 1 d . . . . .
C124 C 0.20187(5) 0.16953(17) 0.42022(5) 0.0375(6) Uani 1 1 d . . . . .
H124 H 0.215964 0.215024 0.419030 0.045 Uiso 1 1 calc R U . . .
C125 C 0.21653(6) 0.08525(19) 0.41787(6) 0.0501(7) Uani 1 1 d . . . . .
H12A H 0.230229 0.078979 0.433250 0.075 Uiso 1 1 calc R U . . .
H12B H 0.203060 0.039458 0.418364 0.075 Uiso 1 1 calc R U . . .
H12C H 0.225723 0.083110 0.400481 0.075 Uiso 1 1 calc R U . . .
C126 C 0.18935(7) 0.1769(2) 0.44821(6) 0.0545(8) Uani 1 1 d . . . . .
H12D H 0.203729 0.168176 0.462827 0.082 Uiso 1 1 calc R U . . .
H12E H 0.181321 0.233081 0.450087 0.082 Uiso 1 1 calc R U . . .
H12F H 0.174965 0.134186 0.449679 0.082 Uiso 1 1 calc R U . . .
C127 C 0.16053(6) 0.33479(19) 0.33756(6) 0.0443(6) Uani 1 1 d . . . . .
H127 H 0.175016 0.375356 0.344521 0.053 Uiso 1 1 calc R U . . .
C128 C 0.16758(9) 0.3084(3) 0.30872(7) 0.0700(10) Uani 1 1 d . . . . .
H12G H 0.167041 0.357781 0.296642 0.105 Uiso 1 1 calc R U . . .
H12H H 0.186073 0.283730 0.309373 0.105 Uiso 1 1 calc R U . . .
H12I H 0.154174 0.266640 0.301597 0.105 Uiso 1 1 calc R U . . .
C129 C 0.13313(8) 0.3810(3) 0.33661(9) 0.0735(11) Uani 1 1 d . . . . .
H12J H 0.133714 0.428327 0.323731 0.110 Uiso 1 1 calc R U . . .
H12K H 0.118362 0.342257 0.330490 0.110 Uiso 1 1 calc R U . . .
H12L H 0.129664 0.402249 0.354988 0.110 Uiso 1 1 calc R U . . .
C130 C 0.28366(7) 0.1386(2) 0.25995(6) 0.0590(9) Uani 1 1 d . . . . .
H13D H 0.293098 0.111570 0.244759 0.071 Uiso 1 1 calc R U . . .
H13E H 0.277830 0.195758 0.253954 0.071 Uiso 1 1 calc R U . . .
C131 C 0.25973(6) 0.0891(2) 0.26654(6) 0.0506(7) Uani 1 1 d . . . . .
H13F H 0.244368 0.126740 0.270968 0.061 Uiso 1 1 calc R U . . .
H13G H 0.253623 0.053550 0.250653 0.061 Uiso 1 1 calc R U . . .
C132 C 0.32810(6) 0.18542(17) 0.28188(5) 0.0391(6) Uani 1 1 d . . . . .
C133 C 0.32886(6) 0.27429(18) 0.28409(5) 0.0436(6) Uani 1 1 d . . . . .
C134 C 0.35394(8) 0.3150(2) 0.28142(6) 0.0569(8) Uani 1 1 d . . . . .
H134 H 0.354802 0.374646 0.282644 0.068 Uiso 1 1 calc R U . . .
C135 C 0.37753(8) 0.2699(2) 0.27704(7) 0.0632(9) Uani 1 1 d . . . . .
H135 H 0.394518 0.298622 0.275526 0.076 Uiso 1 1 calc R U . . .
C136 C 0.37653(7) 0.1837(2) 0.27484(7) 0.0582(8) Uani 1 1 d . . . . .
H136 H 0.392966 0.153591 0.271847 0.070 Uiso 1 1 calc R U . . .
C137 C 0.35209(6) 0.13954(19) 0.27690(5) 0.0455(7) Uani 1 1 d . . . . .
C138 C 0.30364(7) 0.32660(18) 0.28919(6) 0.0482(7) Uani 1 1 d . . . . .
H138 H 0.287817 0.286919 0.290616 0.058 Uiso 1 1 calc R U . . .
C139 C 0.30674(8) 0.3753(2) 0.31615(7) 0.0634(9) Uani 1 1 d . . . . .
H13H H 0.290018 0.408149 0.318638 0.095 Uiso 1 1 calc R U . . .
H13I H 0.309637 0.335633 0.331459 0.095 Uiso 1 1 calc R U . . .
H13J H 0.322569 0.413309 0.315680 0.095 Uiso 1 1 calc R U . . .
C140 C 0.29625(10) 0.3874(3) 0.26545(8) 0.0797(12) Uani 1 1 d . . . . .
H14D H 0.279862 0.419865 0.269633 0.120 Uiso 1 1 calc R U . . .
H14E H 0.311668 0.426006 0.263077 0.120 Uiso 1 1 calc R U . . .
H14F H 0.292509 0.355337 0.248469 0.120 Uiso 1 1 calc R U . . .
C141 C 0.35242(6) 0.0443(2) 0.27334(6) 0.0487(7) Uani 1 1 d . . . . .
H141 H 0.333078 0.023691 0.274255 0.058 Uiso 1 1 calc R U . . .
C142 C 0.36958(8) 0.0029(3) 0.29659(8) 0.0698(10) Uani 1 1 d . . . . .
H14G H 0.369540 -0.058297 0.293922 0.105 Uiso 1 1 calc R U . . .
H14H H 0.388525 0.023903 0.296673 0.105 Uiso 1 1 calc R U . . .
H14I H 0.361755 0.016294 0.314182 0.105 Uiso 1 1 calc R U . . .
C143 C 0.36260(8) 0.0187(3) 0.24536(8) 0.0690(10) Uani 1 1 d . . . . .
H14J H 0.351257 0.046152 0.230702 0.104 Uiso 1 1 calc R U . . .
H14K H 0.381825 0.036160 0.244191 0.104 Uiso 1 1 calc R U . . .
H14L H 0.361249 -0.042546 0.243260 0.104 Uiso 1 1 calc R U . . .
C144 C 0.25289(5) -0.03907(16) 0.29620(5) 0.0340(5) Uani 1 1 d . . . . .
C145 C 0.22609(5) -0.03309(17) 0.30580(5) 0.0368(6) Uani 1 1 d . . . . .
C146 C 0.21252(6) -0.10684(18) 0.31198(6) 0.0455(7) Uani 1 1 d . . . . .
H146 H 0.194399 -0.103584 0.318225 0.055 Uiso 1 1 calc R U . . .
C147 C 0.22447(7) -0.18427(19) 0.30934(7) 0.0518(7) Uani 1 1 d . . . . .
H147 H 0.215007 -0.233842 0.314314 0.062 Uiso 1 1 calc R U . . .
C148 C 0.25042(7) -0.18950(18) 0.29938(6) 0.0508(7) Uani 1 1 d . . . . .
H148 H 0.258540 -0.243365 0.297278 0.061 Uiso 1 1 calc R U . . .
C149 C 0.26496(6) -0.11840(17) 0.29234(6) 0.0421(6) Uani 1 1 d . . . . .
C150 C 0.21207(6) 0.05121(17) 0.30923(5) 0.0402(6) Uani 1 1 d . . . . .
H150 H 0.226197 0.096318 0.307438 0.048 Uiso 1 1 calc R U . . .
C151 C 0.20042(7) 0.0596(2) 0.33776(6) 0.0543(8) Uani 1 1 d . . . . .
H15A H 0.191515 0.114621 0.339305 0.081 Uiso 1 1 calc R U . . .
H15B H 0.186886 0.014899 0.340254 0.081 Uiso 1 1 calc R U . . .
H15C H 0.215415 0.054586 0.351948 0.081 Uiso 1 1 calc R U . . .
C152 C 0.18939(7) 0.0650(2) 0.28665(7) 0.0568(8) Uani 1 1 d . . . . .
H15D H 0.180645 0.119768 0.289294 0.085 Uiso 1 1 calc R U . . .
H15E H 0.197418 0.063724 0.268635 0.085 Uiso 1 1 calc R U . . .
H15F H 0.175581 0.020279 0.287545 0.085 Uiso 1 1 calc R U . . .
C153 C 0.29289(7) -0.12953(19) 0.28054(7) 0.0537(8) Uani 1 1 d . . . . .
H153 H 0.299387 -0.072799 0.274778 0.064 Uiso 1 1 calc R U . . .
C154 C 0.31387(8) -0.1639(3) 0.30199(10) 0.0806(12) Uani 1 1 d . . . . .
H15G H 0.331692 -0.170478 0.293789 0.121 Uiso 1 1 calc R U . . .
H15H H 0.315784 -0.124730 0.317517 0.121 Uiso 1 1 calc R U . . .
H15I H 0.307654 -0.218786 0.308485 0.121 Uiso 1 1 calc R U . . .
C155 C 0.29069(10) -0.1859(3) 0.25486(9) 0.0865(13) Uani 1 1 d . . . . .
H15J H 0.308932 -0.192384 0.247534 0.130 Uiso 1 1 calc R U . . .
H15K H 0.283610 -0.241380 0.259796 0.130 Uiso 1 1 calc R U . . .
H15L H 0.278132 -0.160032 0.240880 0.130 Uiso 1 1 calc R U . . .
C156 C 0.35703(6) 0.05566(18) 0.42618(8) 0.0523(8) Uani 1 1 d . . . . .
H15M H 0.374815 0.054002 0.437076 0.063 Uiso 1 1 calc R U . . .
H15N H 0.360287 0.039201 0.407028 0.063 Uiso 1 1 calc R U . . .
C157 C 0.33729(5) -0.00203(18) 0.43795(7) 0.0467(7) Uani 1 1 d . . . . .
H15O H 0.337237 -0.056681 0.428166 0.056 Uiso 1 1 calc R U . . .
H15P H 0.342457 -0.012236 0.457616 0.056 Uiso 1 1 calc R U . . .
C158 C 0.36222(5) 0.21398(16) 0.42673(5) 0.0329(5) Uani 1 1 d . . . . .
C159 C 0.36547(5) 0.26461(17) 0.45021(5) 0.0378(6) Uani 1 1 d . . . . .
C160 C 0.38214(6) 0.33625(18) 0.44930(6) 0.0461(7) Uani 1 1 d . . . . .
H160 H 0.384101 0.371917 0.464947 0.055 Uiso 1 1 calc R U . . .
C161 C 0.39579(6) 0.35594(18) 0.42605(7) 0.0494(7) Uani 1 1 d . . . . .
H161 H 0.407202 0.404454 0.425815 0.059 Uiso 1 1 calc R U . . .
C162 C 0.39281(6) 0.30505(19) 0.40319(7) 0.0470(7) Uani 1 1 d . . . . .
H162 H 0.402470 0.318618 0.387351 0.056 Uiso 1 1 calc R U . . .
C163 C 0.37595(5) 0.23418(17) 0.40276(5) 0.0370(6) Uani 1 1 d . . . . .
C164 C 0.35128(6) 0.2465(2) 0.47653(5) 0.0462(7) Uani 1 1 d . . . . .
H164 H 0.343219 0.188668 0.474912 0.055 Uiso 1 1 calc R U . . .
C165 C 0.32758(7) 0.3082(2) 0.48001(7) 0.0620(9) Uani 1 1 d . . . . .
H16D H 0.318692 0.295447 0.497102 0.093 Uiso 1 1 calc R U . . .
H16E H 0.334753 0.365829 0.480769 0.093 Uiso 1 1 calc R U . . .
H16F H 0.314114 0.302687 0.464397 0.093 Uiso 1 1 calc R U . . .
C166 C 0.37121(8) 0.2476(2) 0.50200(7) 0.0680(10) Uani 1 1 d . . . . .
H16G H 0.361086 0.235598 0.518396 0.102 Uiso 1 1 calc R U . . .
H16H H 0.385443 0.204641 0.500054 0.102 Uiso 1 1 calc R U . . .
H16I H 0.379863 0.303181 0.503830 0.102 Uiso 1 1 calc R U . . .
C167 C 0.37282(6) 0.18214(18) 0.37658(5) 0.0406(6) Uani 1 1 d . . . . .
H167 H 0.357673 0.140722 0.379032 0.049 Uiso 1 1 calc R U . . .
C168 C 0.36441(9) 0.2359(3) 0.35188(7) 0.0698(10) Uani 1 1 d . . . . .
H16J H 0.362602 0.200380 0.335431 0.105 Uiso 1 1 calc R U . . .
H16K H 0.346739 0.263112 0.354830 0.105 Uiso 1 1 calc R U . . .
H16L H 0.378456 0.279080 0.349393 0.105 Uiso 1 1 calc R U . . .
C169 C 0.39870(7) 0.1320(2) 0.37156(8) 0.0630(9) Uani 1 1 d . . . . .
H16M H 0.403739 0.097735 0.387794 0.094 Uiso 1 1 calc R U . . .
H16N H 0.395262 0.095185 0.355587 0.094 Uiso 1 1 calc R U . . .
H16O H 0.413776 0.170802 0.368050 0.094 Uiso 1 1 calc R U . . .
C170 C 0.28679(5) -0.00862(15) 0.44402(5) 0.0290(5) Uani 1 1 d . . . . .
C171 C 0.27567(5) 0.00960(16) 0.46958(5) 0.0328(5) Uani 1 1 d . . . . .
C172 C 0.25278(5) -0.03616(18) 0.47707(5) 0.0397(6) Uani 1 1 d . . . . .
H172 H 0.244731 -0.023295 0.493901 0.048 Uiso 1 1 calc R U . . .
C173 C 0.24154(6) -0.09946(19) 0.46072(6) 0.0448(7) Uani 1 1 d . . . . .
H173 H 0.226035 -0.130125 0.466308 0.054 Uiso 1 1 calc R U . . .
C174 C 0.25305(6) -0.11800(18) 0.43606(6) 0.0421(6) Uani 1 1 d . . . . .
H174 H 0.245451 -0.162323 0.424952 0.050 Uiso 1 1 calc R U . . .
C175 C 0.27538(5) -0.07343(16) 0.42722(5) 0.0338(5) Uani 1 1 d . . . . .
C176 C 0.28711(5) 0.07688(17) 0.48926(5) 0.0365(6) Uani 1 1 d . . . . .
H176 H 0.304955 0.096695 0.482307 0.044 Uiso 1 1 calc R U . . .
C177 C 0.29313(6) 0.0418(2) 0.51832(5) 0.0480(7) Uani 1 1 d . . . . .
H17D H 0.300448 0.086863 0.530392 0.072 Uiso 1 1 calc R U . . .
H17E H 0.276086 0.019928 0.525444 0.072 Uiso 1 1 calc R U . . .
H17F H 0.306685 -0.003668 0.517702 0.072 Uiso 1 1 calc R U . . .
C178 C 0.26795(6) 0.1528(2) 0.48996(7) 0.0516(7) Uani 1 1 d . . . . .
H17G H 0.275887 0.194898 0.502800 0.077 Uiso 1 1 calc R U . . .
H17H H 0.265666 0.177418 0.471525 0.077 Uiso 1 1 calc R U . . .
H17I H 0.249983 0.134852 0.496004 0.077 Uiso 1 1 calc R U . . .
C179 C 0.28618(6) -0.09572(17) 0.39940(5) 0.0392(6) Uani 1 1 d . . . . .
H179 H 0.301381 -0.055557 0.395736 0.047 Uiso 1 1 calc R U . . .
C180 C 0.29805(8) -0.1851(2) 0.39906(7) 0.0617(9) Uani 1 1 d . . . . .
H18A H 0.304765 -0.197015 0.380858 0.093 Uiso 1 1 calc R U . . .
H18B H 0.313304 -0.189742 0.412974 0.093 Uiso 1 1 calc R U . . .
H18C H 0.283656 -0.225712 0.403119 0.093 Uiso 1 1 calc R U . . .
C181 C 0.26364(7) -0.0854(2) 0.37628(6) 0.0550(8) Uani 1 1 d . . . . .
H18D H 0.271113 -0.100128 0.358627 0.082 Uiso 1 1 calc R U . . .
H18E H 0.248163 -0.122699 0.379754 0.082 Uiso 1 1 calc R U . . .
H18F H 0.257278 -0.026853 0.375712 0.082 Uiso 1 1 calc R U . . .

loop_
_atom_site_aniso_label
_atom_site_aniso_U_11
_atom_site_aniso_U_22
_atom_site_aniso_U_33
_atom_site_aniso_U_23
_atom_site_aniso_U_13
_atom_site_aniso_U_12
P1 0.0324(3) 0.0264(3) 0.0328(3) 0.0017(2) -0.0027(2) -0.0022(2)
P2 0.0337(3) 0.0317(3) 0.0329(3) 0.0018(2) -0.0044(2) -0.0059(3)
P3 0.0365(3) 0.0288(3) 0.0328(3) 0.0034(2) -0.0060(3) -0.0059(3)
P4 0.0262(3) 0.0250(3) 0.0349(3) 0.0014(2) -0.0030(2) -0.0012(2)
P5 0.0282(3) 0.0292(3) 0.0298(3) 0.0014(2) -0.0028(2) -0.0023(2)
P6 0.0320(3) 0.0269(3) 0.0312(3) 0.0022(2) -0.0056(2) -0.0026(2)
N1 0.0253(10) 0.0334(11) 0.0386(11) 0.0061(9) 0.0032(8) 0.0043(8)
N2 0.0303(10) 0.0275(10) 0.0319(10) 0.0009(8) -0.0001(8) 0.0031(8)
N3 0.0290(11) 0.0351(11) 0.0377(11) -0.0005(9) -0.0063(8) 0.0026(9)
N4 0.0292(11) 0.0370(11) 0.0333(10) -0.0063(9) -0.0042(8) -0.0022(9)
N5 0.0393(12) 0.0295(11) 0.0408(11) -0.0039(9) -0.0053(9) -0.0020(9)
N6 0.0310(11) 0.0259(10) 0.0406(11) 0.0041(8) -0.0038(9) -0.0053(8)
C1 0.0256(11) 0.0230(11) 0.0344(12) -0.0020(9) -0.0003(9) -0.0003(9)
C2 0.0291(12) 0.0277(12) 0.0312(11) 0.0012(9) -0.0008(9) -0.0008(10)
C3 0.0293(12) 0.0235(11) 0.0303(11) 0.0000(9) -0.0041(9) 0.0007(9)
C4 0.0389(14) 0.0392(14) 0.0429(14) 0.0105(11) 0.0079(11) 0.0079(12)
C5 0.0413(14) 0.0413(15) 0.0325(12) 0.0042(11) 0.0030(11) 0.0093(12)
C6 0.0294(13) 0.0342(14) 0.0488(14) 0.0100(11) 0.0056(11) 0.0061(11)
C7 0.0304(14) 0.0482(17) 0.0630(18) 0.0105(14) 0.0006(13) 0.0060(12)
C8 0.0339(16) 0.073(2) 0.080(2) 0.0144(19) 0.0010(15) 0.0098(16)
C9 0.0406(18) 0.063(2) 0.088(2) 0.0210(19) 0.0172(17) 0.0214(16)
C10 0.0496(19) 0.0473(17) 0.071(2) 0.0098(15) 0.0209(16) 0.0153(15)
C11 0.0390(15) 0.0385(15) 0.0559(16) 0.0094(13) 0.0134(13) 0.0077(12)
C12 0.0327(15) 0.065(2) 0.077(2) -0.0066(17) -0.0135(14) -0.0027(14)
C13 0.045(2) 0.084(3) 0.115(3) -0.014(2) -0.013(2) -0.0154(19)
C14 0.047(2) 0.118(4) 0.074(2) -0.015(2) -0.0140(17) 0.012(2)
C15 0.0503(17) 0.0382(15) 0.0597(18) -0.0055(13) 0.0133(14) 0.0068(13)
C16 0.081(3) 0.066(2) 0.062(2) -0.0086(17) 0.0169(18) 0.0001(19)
C17 0.060(2) 0.0437(17) 0.077(2) -0.0028(16) 0.0171(17) 0.0032(15)
C18 0.0320(13) 0.0272(12) 0.0334(12) 0.0014(10) 0.0031(10) 0.0042(10)
C19 0.0365(14) 0.0331(13) 0.0408(13) -0.0013(11) 0.0040(11) -0.0008(11)
C20 0.0501(17) 0.0428(16) 0.0504(16) -0.0143(13) 0.0033(13) -0.0009(13)
C21 0.0475(17) 0.0480(17) 0.0591(18) -0.0123(14) 0.0132(14) 0.0108(14)
C22 0.0316(14) 0.0465(16) 0.0532(16) -0.0024(13) 0.0054(12) 0.0065(12)
C23 0.0281(12) 0.0333(13) 0.0372(12) 0.0042(10) 0.0033(10) 0.0036(10)
C24 0.0401(15) 0.0386(15) 0.0527(16) -0.0099(12) -0.0028(12) -0.0045(12)
C25 0.0536(19) 0.0491(19) 0.085(2) -0.0134(17) 0.0093(17) -0.0157(15)
C26 0.056(2) 0.097(3) 0.065(2) 0.010(2) -0.0165(17) -0.013(2)
C27 0.0290(13) 0.0362(14) 0.0457(14) -0.0008(11) -0.0014(11) 0.0033(11)
C28 0.0424(16) 0.0545(18) 0.0468(15) 0.0016(13) -0.0084(12) -0.0016(14)
C29 0.0389(15) 0.0489(17) 0.0619(18) 0.0060(14) -0.0040(13) -0.0096(13)
C30 0.0360(16) 0.079(2) 0.074(2) -0.0383(19) -0.0162(15) 0.0057(16)
C31 0.0398(16) 0.065(2) 0.0602(18) -0.0272(16) -0.0168(14) 0.0062(15)
C32 0.0276(13) 0.0402(15) 0.0421(13) -0.0014(11) -0.0062(10) 0.0066(11)
C33 0.0359(15) 0.0542(18) 0.0470(15) 0.0004(13) -0.0028(12) 0.0070(13)
C34 0.0448(18) 0.073(2) 0.064(2) -0.0025(17) 0.0089(15) 0.0161(17)
C35 0.056(2) 0.058(2) 0.084(2) -0.0188(18) 0.0027(18) 0.0189(17)
C36 0.056(2) 0.0475(18) 0.078(2) -0.0043(16) -0.0046(17) 0.0120(15)
C37 0.0399(15) 0.0414(15) 0.0506(15) -0.0017(12) -0.0088(12) 0.0090(12)
C38 0.0430(17) 0.060(2) 0.073(2) 0.0089(17) 0.0161(15) 0.0024(15)
C39 0.090(3) 0.095(3) 0.081(3) 0.026(2) 0.032(2) 0.002(3)
C40 0.053(2) 0.082(3) 0.114(3) -0.011(2) 0.017(2) -0.022(2)
C41 0.0485(17) 0.0368(15) 0.0665(19) 0.0082(14) -0.0004(14) 0.0023(13)
C42 0.080(3) 0.124(4) 0.176(6) -0.070(4) 0.047(3) -0.051(3)
C43 0.100(4) 0.302(10) 0.082(3) 0.082(5) -0.006(3) -0.052(5)
C44 0.0319(13) 0.0410(14) 0.0308(12) -0.0043(10) -0.0028(10) 0.0011(11)
C45 0.0401(15) 0.0420(15) 0.0367(13) -0.0051(11) -0.0044(11) 0.0034(12)
C46 0.0441(16) 0.0502(17) 0.0520(16) -0.0020(13) 0.0014(13) 0.0106(14)
C47 0.0395(16) 0.072(2) 0.0566(18) -0.0038(16) 0.0068(14) 0.0103(16)
C48 0.0409(16) 0.0594(19) 0.0495(16) 0.0015(14) 0.0070(13) -0.0029(14)
C49 0.0394(14) 0.0439(15) 0.0333(12) -0.0013(11) 0.0003(11) 0.0000(12)
C50 0.0463(16) 0.0380(15) 0.0510(16) -0.0014(12) 0.0036(13) 0.0042(13)
C51 0.065(2) 0.0460(17) 0.0530(17) 0.0056(14) 0.0010(15) 0.0060(15)
C52 0.071(2) 0.053(2) 0.068(2) -0.0078(16) -0.0078(17) -0.0073(17)
C53 0.0508(17) 0.0466(16) 0.0400(14) 0.0007(12) 0.0089(12) -0.0030(13)
C54 0.075(2) 0.062(2) 0.084(3) -0.0134(19) 0.014(2) -0.0177(19)
C55 0.119(3) 0.061(2) 0.0523(19) 0.0140(17) 0.012(2) 0.019(2)
C56 0.0515(19) 0.0331(15) 0.097(3) -0.0096(16) 0.0084(17) -0.0103(14)
C57 0.0574(19) 0.0292(14) 0.074(2) 0.0077(14) 0.0090(16) -0.0084(13)
C58 0.0433(15) 0.0339(14) 0.0434(14) -0.0114(11) -0.0067(12) 0.0038(12)
C59 0.0517(17) 0.0464(16) 0.0429(15) -0.0109(13) -0.0079(13) 0.0034(14)
C60 0.064(2) 0.074(2) 0.0450(16) -0.0169(16) 0.0034(15) 0.0129(18)
C61 0.064(2) 0.079(2) 0.065(2) -0.0253(19) 0.0014(17) 0.021(2)
C62 0.058(2) 0.0543(19) 0.067(2) -0.0189(16) -0.0089(16) 0.0173(16)
C63 0.0477(17) 0.0407(16) 0.0536(16) -0.0137(13) -0.0120(13) 0.0031(13)
C64 0.0613(19) 0.0563(18) 0.0366(14) -0.0003(13) -0.0033(13) 0.0081(15)
C65 0.085(3) 0.073(3) 0.075(2) 0.014(2) 0.012(2) 0.008(2)
C66 0.093(3) 0.101(3) 0.058(2) -0.019(2) -0.026(2) 0.020(3)
C67 0.0498(17) 0.0363(15) 0.0588(17) -0.0025(13) -0.0158(14) 0.0045(13)
C68 0.060(2) 0.064(2) 0.066(2) -0.0035(17) -0.0172(17) -0.0002(17)
C69 0.087(3) 0.0396(18) 0.095(3) 0.0062(18) -0.032(2) 0.0004(18)
C70 0.0282(12) 0.0278(12) 0.0408(13) 0.0044(10) -0.0044(10) -0.0049(10)
C71 0.0346(13) 0.0276(12) 0.0413(13) 0.0051(10) -0.0077(11) -0.0063(11)
C72 0.0407(15) 0.0349(14) 0.0524(16) 0.0032(12) -0.0109(12) 0.0019(12)
C73 0.0383(15) 0.0395(15) 0.0638(18) -0.0063(13) -0.0038(13) 0.0044(12)
C74 0.0388(15) 0.0462(16) 0.0475(15) -0.0055(12) 0.0012(12) -0.0055(13)
C75 0.0337(13) 0.0344(14) 0.0414(13) 0.0028(11) -0.0030(11) -0.0081(11)
C76 0.0427(15) 0.0369(14) 0.0390(13) 0.0061(11) -0.0085(11) 0.0020(12)
C77 0.065(2) 0.0503(18) 0.0456(16) 0.0131(14) -0.0009(14) -0.0079(15)
C78 0.0557(19) 0.066(2) 0.0473(16) -0.0090(15) -0.0123(14) -0.0104(16)
C79 0.0383(14) 0.0477(16) 0.0375(13) 0.0033(12) -0.0033(11) -0.0043(12)
C80 0.0564(19) 0.059(2) 0.0544(18) -0.0051(15) -0.0163(15) -0.0041(16)
C81 0.069(2) 0.079(3) 0.059(2) 0.0243(18) -0.0011(17) -0.021(2)
P101 0.0328(3) 0.0310(3) 0.0266(3) -0.0024(2) -0.0030(2) 0.0053(3)
P102 0.0385(3) 0.0313(3) 0.0260(3) 0.0004(2) -0.0024(2) 0.0080(3)
P103 0.0297(3) 0.0311(3) 0.0276(3) -0.0003(2) -0.0016(2) 0.0049(2)
P104 0.0334(3) 0.0285(3) 0.0291(3) 0.0015(2) -0.0007(2) 0.0073(3)
P105 0.0353(3) 0.0291(3) 0.0259(3) 0.0002(2) 0.0023(2) 0.0039(3)
P106 0.0256(3) 0.0290(3) 0.0261(3) -0.0005(2) -0.0037(2) 0.0000(2)
N101 0.0414(12) 0.0298(11) 0.0395(11) -0.0024(9) 0.0038(9) 0.0015(9)
N102 0.0325(11) 0.0321(11) 0.0316(10) -0.0059(8) 0.0020(8) 0.0030(9)
N103 0.0385(12) 0.0343(11) 0.0284(10) 0.0046(8) -0.0001(8) -0.0016(9)
N104 0.0389(12) 0.0293(10) 0.0281(9) 0.0011(8) -0.0005(8) -0.0028(9)
N105 0.0229(10) 0.0307(11) 0.0371(10) 0.0004(8) -0.0039(8) 0.0001(8)
N106 0.0261(10) 0.0296(10) 0.0331(10) 0.0033(8) -0.0020(8) 0.0000(8)
C101 0.0293(12) 0.0278(12) 0.0283(11) 0.0019(9) -0.0025(9) 0.0030(10)
C102 0.0313(12) 0.0271(12) 0.0258(10) 0.0000(9) 0.0011(9) 0.0030(10)
C103 0.0256(11) 0.0303(12) 0.0266(11) 0.0009(9) -0.0032(9) -0.0010(10)
C104 0.0512(17) 0.0435(16) 0.0415(14) -0.0117(12) 0.0093(12) 0.0003(13)
C105 0.0498(16) 0.0378(14) 0.0398(14) -0.0107(11) 0.0059(12) -0.0006(12)
C106 0.0432(15) 0.0266(13) 0.0583(16) 0.0019(12) 0.0059(13) 0.0003(11)
C107 0.0471(17) 0.0331(15) 0.072(2) -0.0004(14) 0.0001(15) -0.0031(13)
C108 0.058(2) 0.057(2) 0.122(4) 0.014(2) -0.005(2) -0.0176(18)
C109 0.087(3) 0.066(3) 0.147(4) 0.051(3) -0.002(3) -0.025(2)
C110 0.088(3) 0.072(3) 0.120(4) 0.055(3) -0.012(3) -0.015(2)
C111 0.060(2) 0.0392(16) 0.077(2) 0.0200(16) -0.0006(17) 0.0047(15)
C112 0.0459(17) 0.0411(16) 0.0651(19) -0.0089(14) -0.0083(14) -0.0064(13)
C113 0.0523(19) 0.065(2) 0.076(2) -0.0059(18) -0.0113(17) 0.0059(17)
C114 0.080(3) 0.072(3) 0.082(3) -0.025(2) -0.011(2) -0.001(2)
C115 0.066(2) 0.053(2) 0.084(2) 0.0307(18) -0.0129(19) 0.0093(17)
C116 0.120(4) 0.121(4) 0.076(3) 0.005(3) -0.015(3) 0.002(3)
C117 0.091(3) 0.104(4) 0.095(3) -0.004(3) -0.003(3) 0.032(3)
C118 0.0305(12) 0.0316(13) 0.0322(12) -0.0054(10) 0.0013(10) 0.0071(10)
C119 0.0347(13) 0.0335(13) 0.0339(12) -0.0039(10) 0.0017(10) 0.0051(11)
C120 0.0417(15) 0.0377(14) 0.0450(14) -0.0011(12) 0.0041(12) -0.0001(12)
C121 0.0391(15) 0.0420(16) 0.0521(16) -0.0105(13) -0.0012(12) -0.0026(12)
C122 0.0350(14) 0.0505(17) 0.0442(14) -0.0101(13) -0.0084(11) 0.0055(13)
C123 0.0363(14) 0.0392(14) 0.0380(13) -0.0048(11) -0.0035(11) 0.0095(12)
C124 0.0392(14) 0.0407(14) 0.0325(12) 0.0032(11) 0.0002(10) -0.0012(12)
C125 0.0507(17) 0.0479(17) 0.0507(16) 0.0054(13) -0.0074(13) 0.0088(14)
C126 0.0606(19) 0.071(2) 0.0323(14) 0.0013(14) 0.0051(13) 0.0007(16)
C127 0.0448(16) 0.0434(16) 0.0434(14) 0.0053(12) -0.0087(12) 0.0117(13)
C128 0.093(3) 0.074(2) 0.0435(17) 0.0099(16) 0.0011(17) 0.020(2)
C129 0.064(2) 0.067(2) 0.089(3) 0.020(2) -0.0003(19) 0.0285(19)
C130 0.073(2) 0.066(2) 0.0357(14) 0.0165(14) -0.0173(14) -0.0268(18)
C131 0.0527(18) 0.0556(18) 0.0423(15) 0.0181(13) -0.0087(13) -0.0105(15)
C132 0.0439(15) 0.0433(15) 0.0302(12) 0.0014(11) 0.0031(11) -0.0083(12)
C133 0.0574(18) 0.0416(15) 0.0317(12) 0.0051(11) 0.0013(12) -0.0118(13)
C134 0.076(2) 0.0503(18) 0.0443(16) 0.0050(14) 0.0028(15) -0.0241(17)
C135 0.058(2) 0.071(2) 0.062(2) 0.0019(17) 0.0123(16) -0.0260(18)
C136 0.0510(18) 0.068(2) 0.0573(18) -0.0041(16) 0.0149(15) -0.0111(16)
C137 0.0472(16) 0.0532(17) 0.0368(13) -0.0013(12) 0.0087(12) -0.0107(14)
C138 0.0597(18) 0.0365(15) 0.0471(15) 0.0045(12) -0.0084(13) -0.0041(14)
C139 0.070(2) 0.056(2) 0.063(2) -0.0104(16) -0.0069(17) 0.0047(17)
C140 0.099(3) 0.066(2) 0.071(2) 0.027(2) -0.022(2) -0.001(2)
C141 0.0405(15) 0.0534(18) 0.0530(16) -0.0071(14) 0.0105(13) -0.0026(14)
C142 0.067(2) 0.069(2) 0.074(2) 0.0074(19) 0.0014(18) 0.0064(19)
C143 0.070(2) 0.074(2) 0.065(2) -0.0173(18) 0.0211(18) -0.0005(19)
C144 0.0434(14) 0.0295(13) 0.0290(11) 0.0009(10) 0.0008(10) -0.0038(11)
C145 0.0408(14) 0.0399(14) 0.0296(12) -0.0028(10) 0.0010(10) -0.0001(12)
C146 0.0460(16) 0.0449(16) 0.0461(15) 0.0032(12) 0.0078(12) -0.0043(13)
C147 0.0586(19) 0.0381(16) 0.0591(18) 0.0081(13) 0.0070(15) -0.0080(14)
C148 0.0617(19) 0.0316(15) 0.0596(18) 0.0051(13) 0.0092(15) 0.0006(13)
C149 0.0503(16) 0.0346(14) 0.0415(14) 0.0006(11) 0.0035(12) 0.0017(12)
C150 0.0407(15) 0.0384(14) 0.0418(14) -0.0039(11) 0.0054(11) 0.0011(12)
C151 0.0545(18) 0.061(2) 0.0483(16) -0.0094(14) 0.0117(14) 0.0083(15)
C152 0.0559(19) 0.0570(19) 0.0570(18) -0.0021(15) -0.0025(15) 0.0115(16)
C153 0.0557(19) 0.0348(15) 0.072(2) -0.0049(14) 0.0222(16) 0.0042(14)
C154 0.057(2) 0.067(2) 0.118(3) 0.005(2) 0.006(2) 0.0157(19)
C155 0.091(3) 0.085(3) 0.087(3) -0.030(2) 0.037(2) 0.004(2)
C156 0.0331(15) 0.0368(15) 0.088(2) 0.0124(15) 0.0081(14) 0.0049(12)
C157 0.0307(14) 0.0348(14) 0.0738(19) 0.0071(14) -0.0041(13) 0.0027(12)
C158 0.0243(12) 0.0321(13) 0.0415(13) 0.0012(10) -0.0065(10) -0.0013(10)
C159 0.0323(13) 0.0363(14) 0.0438(14) -0.0017(11) -0.0075(11) -0.0013(11)
C160 0.0390(15) 0.0375(15) 0.0604(17) -0.0059(13) -0.0092(13) -0.0053(12)
C161 0.0347(15) 0.0357(15) 0.077(2) 0.0014(14) -0.0046(14) -0.0082(12)
C162 0.0326(14) 0.0446(16) 0.0640(18) 0.0064(14) 0.0049(13) -0.0069(12)
C163 0.0261(12) 0.0401(14) 0.0444(14) 0.0044(11) -0.0021(10) -0.0015(11)
C164 0.0523(17) 0.0507(17) 0.0344(13) -0.0059(12) -0.0082(12) -0.0071(14)
C165 0.061(2) 0.073(2) 0.0521(18) -0.0185(16) 0.0078(15) -0.0020(18)
C166 0.087(3) 0.067(2) 0.0472(17) -0.0022(16) -0.0216(17) -0.017(2)
C167 0.0341(14) 0.0456(15) 0.0422(14) 0.0015(12) 0.0019(11) -0.0035(12)
C168 0.095(3) 0.070(2) 0.0437(17) 0.0091(16) -0.0002(17) 0.001(2)
C169 0.0426(17) 0.075(2) 0.072(2) -0.0224(18) 0.0051(15) -0.0012(16)
C170 0.0262(12) 0.0283(12) 0.0316(11) 0.0062(9) -0.0056(9) -0.0007(10)
C171 0.0269(12) 0.0371(13) 0.0336(12) 0.0060(10) -0.0042(10) 0.0018(10)
C172 0.0341(14) 0.0489(16) 0.0362(13) 0.0089(12) 0.0019(11) -0.0016(12)
C173 0.0368(15) 0.0499(17) 0.0472(15) 0.0104(13) -0.0014(12) -0.0147(13)
C174 0.0404(15) 0.0420(15) 0.0426(14) 0.0036(12) -0.0081(12) -0.0138(12)
C175 0.0315(13) 0.0352(13) 0.0336(12) 0.0060(10) -0.0072(10) -0.0015(11)
C176 0.0362(14) 0.0418(14) 0.0314(12) -0.0016(11) 0.0010(10) 0.0002(11)
C177 0.0492(17) 0.0616(19) 0.0325(13) -0.0004(13) -0.0028(12) -0.0072(14)
C178 0.0493(17) 0.0485(17) 0.0572(17) -0.0103(14) 0.0045(14) 0.0067(14)
C179 0.0424(15) 0.0395(14) 0.0348(13) -0.0019(11) -0.0057(11) -0.0088(12)
C180 0.079(2) 0.0522(19) 0.0535(18) -0.0090(15) 0.0020(16) 0.0079(17)
C181 0.0562(19) 0.068(2) 0.0389(15) 0.0025(14) -0.0103(13) -0.0104(16)

loop_
_atom_type_symbol
_atom_type_description
_atom_type_scat_dispersion_real
_atom_type_scat_dispersion_imag
_atom_type_scat_source
C C 0.0181 0.0091 'International Tables Vol C Tables 4.2.6.8 and 6.1.1.4'
H H 0.0000 0.0000 'International Tables Vol C Tables 4.2.6.8 and 6.1.1.4'
P P 0.2955 0.4335 'International Tables Vol C Tables 4.2.6.8 and 6.1.1.4'
N N 0.0311 0.0180 'International Tables Vol C Tables 4.2.6.8 and 6.1.1.4'

loop_
_geom_angle_atom_site_label_1
_geom_angle_atom_site_label_2
_geom_angle_atom_site_label_3
_geom_angle
_geom_angle_site_symmetry_1
_geom_angle_site_symmetry_3
_geom_angle_publ_flag
C3 P1 C1 108.61(11) . . ?
C1 P2 C2 108.56(11) . . ?
C2 P3 C3 108.78(11) . . ?
N2 P4 N1 90.11(10) . . ?
N2 P4 C1 107.06(10) . . ?
N1 P4 C1 103.10(10) . . ?
N3 P5 N4 89.78(10) . . ?
N3 P5 C2 107.07(11) . . ?
N4 P5 C2 104.53(11) . . ?
N6 P6 N5 90.26(10) . . ?
N6 P6 C3 107.21(10) . . ?
N5 P6 C3 103.77(10) . . ?
C6 N1 C4 118.35(19) . . ?
C6 N1 P4 123.78(17) . . ?
C4 N1 P4 113.73(16) . . ?
C18 N2 C5 119.01(19) . . ?
C18 N2 P4 126.41(16) . . ?
C5 N2 P4 114.42(16) . . ?
C32 N3 C30 121.1(2) . . ?
C32 N3 P5 123.92(17) . . ?
C30 N3 P5 115.01(18) . . ?
C44 N4 C31 118.3(2) . . ?
C44 N4 P5 122.98(16) . . ?
C31 N4 P5 114.41(17) . . ?
C58 N5 C56 119.5(2) . . ?
C58 N5 P6 123.69(18) . . ?
C56 N5 P6 113.93(19) . . ?
C70 N6 C57 121.6(2) . . ?
C70 N6 P6 123.17(16) . . ?
C57 N6 P6 114.30(18) . . ?
P2 C1 P1 131.48(14) . . ?
P2 C1 P4 108.88(12) . . ?
P1 C1 P4 119.51(13) . . ?
P3 C2 P2 131.14(14) . . ?
P3 C2 P5 107.62(12) . . ?
P2 C2 P5 121.10(13) . . ?
P1 C3 P3 131.32(14) . . ?
P1 C3 P6 106.45(12) . . ?
P3 C3 P6 122.22(13) . . ?
N1 C4 C5 106.6(2) . . ?
N1 C4 H4A 110.4 . . ?
C5 C4 H4A 110.4 . . ?
N1 C4 H4B 110.4 . . ?
C5 C4 H4B 110.4 . . ?
H4A C4 H4B 108.6 . . ?
N2 C5 C4 105.0(2) . . ?
N2 C5 H5A 110.7 . . ?
C4 C5 H5A 110.7 . . ?
N2 C5 H5B 110.7 . . ?
C4 C5 H5B 110.7 . . ?
H5A C5 H5B 108.8 . . ?
C7 C6 C11 120.8(2) . . ?
C7 C6 N1 121.0(2) . . ?
C11 C6 N1 118.1(2) . . ?
C8 C7 C6 118.2(3) . . ?
C8 C7 C12 118.6(3) . . ?
C6 C7 C12 123.2(2) . . ?
C9 C8 C7 121.5(3) . . ?
C9 C8 H8 119.2 . . ?
C7 C8 H8 119.2 . . ?
C10 C9 C8 119.8(3) . . ?
C10 C9 H9 120.1 . . ?
C8 C9 H9 120.1 . . ?
C9 C10 C11 121.8(3) . . ?
C9 C10 H10 119.1 . . ?
C11 C10 H10 119.1 . . ?
C10 C11 C6 117.8(3) . . ?
C10 C11 C15 119.3(3) . . ?
C6 C11 C15 122.9(2) . . ?
C7 C12 C14 111.3(3) . . ?
C7 C12 C13 112.3(3) . . ?
C14 C12 C13 111.0(3) . . ?
C7 C12 H12 107.3 . . ?
C14 C12 H12 107.3 . . ?
C13 C12 H12 107.3 . . ?
C12 C13 H13A 109.5 . . ?
C12 C13 H13B 109.5 . . ?
H13A C13 H13B 109.5 . . ?
C12 C13 H13C 109.5 . . ?
H13A C13 H13C 109.5 . . ?
H13B C13 H13C 109.5 . . ?
C12 C14 H14A 109.5 . . ?
C12 C14 H14B 109.5 . . ?
H14A C14 H14B 109.5 . . ?
C12 C14 H14C 109.5 . . ?
H14A C14 H14C 109.5 . . ?
H14B C14 H14C 109.5 . . ?
C11 C15 C17 111.8(3) . . ?
C11 C15 C16 112.0(3) . . ?
C17 C15 C16 109.5(3) . . ?
C11 C15 H15 107.8 . . ?
C17 C15 H15 107.8 . . ?
C16 C15 H15 107.8 . . ?
C15 C16 H16A 109.5 . . ?
C15 C16 H16B 109.5 . . ?
H16A C16 H16B 109.5 . . ?
C15 C16 H16C 109.5 . . ?
H16A C16 H16C 109.5 . . ?
H16B C16 H16C 109.5 . . ?
C15 C17 H17A 109.5 . . ?
C15 C17 H17B 109.5 . . ?
H17A C17 H17B 109.5 . . ?
C15 C17 H17C 109.5 . . ?
H17A C17 H17C 109.5 . . ?
H17B C17 H17C 109.5 . . ?
C19 C18 C23 120.7(2) . . ?
C19 C18 N2 120.2(2) . . ?
C23 C18 N2 119.0(2) . . ?
C18 C19 C20 117.6(2) . . ?
C18 C19 C24 123.8(2) . . ?
C20 C19 C24 118.6(2) . . ?
C21 C20 C19 122.2(3) . . ?
C21 C20 H20 118.9 . . ?
C19 C20 H20 118.9 . . ?
C20 C21 C22 119.6(3) . . ?
C20 C21 H21 120.2 . . ?
C22 C21 H21 120.2 . . ?
C21 C22 C23 121.2(3) . . ?
C21 C22 H22 119.4 . . ?
C23 C22 H22 119.4 . . ?
C22 C23 C18 118.6(2) . . ?
C22 C23 C27 118.5(2) . . ?
C18 C23 C27 122.9(2) . . ?
C19 C24 C26 111.2(3) . . ?
C19 C24 C25 111.9(3) . . ?
C26 C24 C25 110.7(3) . . ?
C19 C24 H24 107.6 . . ?
C26 C24 H24 107.6 . . ?
C25 C24 H24 107.6 . . ?
C24 C25 H25A 109.5 . . ?
C24 C25 H25B 109.5 . . ?
H25A C25 H25B 109.5 . . ?
C24 C25 H25C 109.5 . . ?
H25A C25 H25C 109.5 . . ?
H25B C25 H25C 109.5 . . ?
C24 C26 H26A 109.5 . . ?
C24 C26 H26B 109.5 . . ?
H26A C26 H26B 109.5 . . ?
C24 C26 H26C 109.5 . . ?
H26A C26 H26C 109.5 . . ?
H26B C26 H26C 109.5 . . ?
C23 C27 C28 112.2(2) . . ?
C23 C27 C29 111.7(2) . . ?
C28 C27 C29 110.4(2) . . ?
C23 C27 H27 107.4 . . ?
C28 C27 H27 107.4 . . ?
C29 C27 H27 107.4 . . ?
C27 C28 H28A 109.5 . . ?
C27 C28 H28B 109.5 . . ?
H28A C28 H28B 109.5 . . ?
C27 C28 H28C 109.5 . . ?
H28A C28 H28C 109.5 . . ?
H28B C28 H28C 109.5 . . ?
C27 C29 H29A 109.5 . . ?
C27 C29 H29B 109.5 . . ?
H29A C29 H29B 109.5 . . ?
C27 C29 H29C 109.5 . . ?
H29A C29 H29C 109.5 . . ?
H29B C29 H29C 109.5 . . ?
N3 C30 C31 108.7(2) . . ?
N3 C30 H30A 110.0 . . ?
C31 C30 H30A 110.0 . . ?
N3 C30 H30B 110.0 . . ?
C31 C30 H30B 110.0 . . ?
H30A C30 H30B 108.3 . . ?
C30 C31 N4 108.7(2) . . ?
C30 C31 H31A 109.9 . . ?
N4 C31 H31A 109.9 . . ?
C30 C31 H31B 109.9 . . ?
N4 C31 H31B 109.9 . . ?
H31A C31 H31B 108.3 . . ?
C37 C32 C33 120.3(3) . . ?
C37 C32 N3 120.0(2) . . ?
C33 C32 N3 119.7(2) . . ?
C34 C33 C32 118.4(3) . . ?
C34 C33 C38 119.4(3) . . ?
C32 C33 C38 122.2(3) . . ?
C35 C34 C33 121.5(3) . . ?
C35 C34 H34 119.2 . . ?
C33 C34 H34 119.2 . . ?
C34 C35 C36 119.6(3) . . ?
C34 C35 H35 120.2 . . ?
C36 C35 H35 120.2 . . ?
C35 C36 C37 121.5(3) . . ?
C35 C36 H36 119.2 . . ?
C37 C36 H36 119.2 . . ?
C36 C37 C32 118.7(3) . . ?
C36 C37 C41 119.2(3) . . ?
C32 C37 C41 122.1(2) . . ?
C33 C38 C40 110.1(3) . . ?
C33 C38 C39 112.9(3) . . ?
C40 C38 C39 110.4(3) . . ?
C33 C38 H38 107.8 . . ?
C40 C38 H38 107.8 . . ?
C39 C38 H38 107.8 . . ?
C38 C39 H39A 109.5 . . ?
C38 C39 H39B 109.5 . . ?
H39A C39 H39B 109.5 . . ?
C38 C39 H39C 109.5 . . ?
H39A C39 H39C 109.5 . . ?
H39B C39 H39C 109.5 . . ?
C38 C40 H40A 109.5 . . ?
C38 C40 H40B 109.5 . . ?
H40A C40 H40B 109.5 . . ?
C38 C40 H40C 109.5 . . ?
H40A C40 H40C 109.5 . . ?
H40B C40 H40C 109.5 . . ?
C42 C41 C43 109.8(5) . . ?
C42 C41 C37 113.9(3) . . ?
C43 C41 C37 111.5(3) . . ?
C42 C41 H41 107.1 . . ?
C43 C41 H41 107.1 . . ?
C37 C41 H41 107.1 . . ?
C41 C42 H42A 109.5 . . ?
C41 C42 H42B 109.5 . . ?
H42A C42 H42B 109.5 . . ?
C41 C42 H42C 109.5 . . ?
H42A C42 H42C 109.5 . . ?
H42B C42 H42C 109.5 . . ?
C41 C43 H43A 109.5 . . ?
C41 C43 H43B 109.5 . . ?
H43A C43 H43B 109.5 . . ?
C41 C43 H43C 109.5 . . ?
H43A C43 H43C 109.5 . . ?
H43B C43 H43C 109.5 . . ?
C45 C44 C49 120.7(2) . . ?
C45 C44 N4 119.1(2) . . ?
C49 C44 N4 120.1(2) . . ?
C46 C45 C44 118.9(3) . . ?
C46 C45 C50 118.7(3) . . ?
C44 C45 C50 122.4(2) . . ?
C47 C46 C45 121.2(3) . . ?
C47 C46 H46 119.4 . . ?
C45 C46 H46 119.4 . . ?
C48 C47 C46 119.8(3) . . ?
C48 C47 H47 120.1 . . ?
C46 C47 H47 120.1 . . ?
C47 C48 C49 121.4(3) . . ?
C47 C48 H48 119.3 . . ?
C49 C48 H48 119.3 . . ?
C48 C49 C44 117.9(3) . . ?
C48 C49 C53 119.0(3) . . ?
C44 C49 C53 123.1(2) . . ?
C45 C50 C51 112.2(2) . . ?
C45 C50 C52 111.6(3) . . ?
C51 C50 C52 110.3(3) . . ?
C45 C50 H50 107.5 . . ?
C51 C50 H50 107.5 . . ?
C52 C50 H50 107.5 . . ?
C50 C51 H51A 109.5 . . ?
C50 C51 H51B 109.5 . . ?
H51A C51 H51B 109.5 . . ?
C50 C51 H51C 109.5 . . ?
H51A C51 H51C 109.5 . . ?
H51B C51 H51C 109.5 . . ?
C50 C52 H52A 109.5 . . ?
C50 C52 H52B 109.5 . . ?
H52A C52 H52B 109.5 . . ?
C50 C52 H52C 109.5 . . ?
H52A C52 H52C 109.5 . . ?
H52B C52 H52C 109.5 . . ?
C49 C53 C54 111.4(3) . . ?
C49 C53 C55 111.5(3) . . ?
C54 C53 C55 111.2(3) . . ?
C49 C53 H53 107.5 . . ?
C54 C53 H53 107.5 . . ?
C55 C53 H53 107.5 . . ?
C53 C54 H54A 109.5 . . ?
C53 C54 H54B 109.5 . . ?
H54A C54 H54B 109.5 . . ?
C53 C54 H54C 109.5 . . ?
H54A C54 H54C 109.5 . . ?
H54B C54 H54C 109.5 . . ?
C53 C55 H55A 109.5 . . ?
C53 C55 H55B 109.5 . . ?
H55A C55 H55B 109.5 . . ?
C53 C55 H55C 109.5 . . ?
H55A C55 H55C 109.5 . . ?
H55B C55 H55C 109.5 . . ?
N5 C56 C57 107.4(2) . . ?
N5 C56 H56A 110.2 . . ?
C57 C56 H56A 110.2 . . ?
N5 C56 H56B 110.2 . . ?
C57 C56 H56B 110.2 . . ?
H56A C56 H56B 108.5 . . ?
N6 C57 C56 107.6(2) . . ?
N6 C57 H57A 110.2 . . ?
C56 C57 H57A 110.2 . . ?
N6 C57 H57B 110.2 . . ?
C56 C57 H57B 110.2 . . ?
H57A C57 H57B 108.5 . . ?
C63 C58 C59 120.5(3) . . ?
C63 C58 N5 118.6(3) . . ?
C59 C58 N5 120.8(2) . . ?
C60 C59 C58 117.8(3) . . ?
C60 C59 C64 118.7(3) . . ?
C58 C59 C64 123.5(3) . . ?
C61 C60 C59 121.6(3) . . ?
C61 C60 H60 119.2 . . ?
C59 C60 H60 119.2 . . ?
C62 C61 C60 120.4(3) . . ?
C62 C61 H61 119.8 . . ?
C60 C61 H61 119.8 . . ?
C61 C62 C63 120.8(3) . . ?
C61 C62 H62 119.6 . . ?
C63 C62 H62 119.6 . . ?
C62 C63 C58 118.8(3) . . ?
C62 C63 C67 118.3(3) . . ?
C58 C63 C67 122.9(3) . . ?
C59 C64 C65 111.3(3) . . ?
C59 C64 C66 112.1(3) . . ?
C65 C64 C66 111.2(3) . . ?
C59 C64 H64 107.3 . . ?
C65 C64 H64 107.3 . . ?
C66 C64 H64 107.3 . . ?
C64 C65 H65A 109.5 . . ?
C64 C65 H65B 109.5 . . ?
H65A C65 H65B 109.5 . . ?
C64 C65 H65C 109.5 . . ?
H65A C65 H65C 109.5 . . ?
H65B C65 H65C 109.5 . . ?
C64 C66 H66A 109.5 . . ?
C64 C66 H66B 109.5 . . ?
H66A C66 H66B 109.5 . . ?
C64 C66 H66C 109.5 . . ?
H66A C66 H66C 109.5 . . ?
H66B C66 H66C 109.5 . . ?
C68 C67 C63 111.8(3) . . ?
C68 C67 C69 110.2(3) . . ?
C63 C67 C69 111.8(3) . . ?
C68 C67 H67 107.6 . . ?
C63 C67 H67 107.6 . . ?
C69 C67 H67 107.6 . . ?
C67 C68 H68A 109.5 . . ?
C67 C68 H68B 109.5 . . ?
H68A C68 H68B 109.5 . . ?
C67 C68 H68C 109.5 . . ?
H68A C68 H68C 109.5 . . ?
H68B C68 H68C 109.5 . . ?
C67 C69 H69A 109.5 . . ?
C67 C69 H69B 109.5 . . ?
H69A C69 H69B 109.5 . . ?
C67 C69 H69C 109.5 . . ?
H69A C69 H69C 109.5 . . ?
H69B C69 H69C 109.5 . . ?
C71 C70 C75 120.6(2) . . ?
C71 C70 N6 120.2(2) . . ?
C75 C70 N6 119.1(2) . . ?
C72 C71 C70 118.6(2) . . ?
C72 C71 C76 118.5(2) . . ?
C70 C71 C76 122.8(2) . . ?
C73 C72 C71 121.2(3) . . ?
C73 C72 H72 119.4 . . ?
C71 C72 H72 119.4 . . ?
C74 C73 C72 120.0(3) . . ?
C74 C73 H73 120.0 . . ?
C72 C73 H73 120.0 . . ?
C73 C74 C75 121.6(3) . . ?
C73 C74 H74 119.2 . . ?
C75 C74 H74 119.2 . . ?
C74 C75 C70 118.0(2) . . ?
C74 C75 C79 119.7(2) . . ?
C70 C75 C79 122.4(2) . . ?
C71 C76 C78 111.8(2) . . ?
C71 C76 C77 111.0(2) . . ?
C78 C76 C77 110.3(2) . . ?
C71 C76 H76 107.8 . . ?
C78 C76 H76 107.8 . . ?
C77 C76 H76 107.8 . . ?
C76 C77 H77A 109.5 . . ?
C76 C77 H77B 109.5 . . ?
H77A C77 H77B 109.5 . . ?
C76 C77 H77C 109.5 . . ?
H77A C77 H77C 109.5 . . ?
H77B C77 H77C 109.5 . . ?
C76 C78 H78A 109.5 . . ?
C76 C78 H78B 109.5 . . ?
H78A C78 H78B 109.5 . . ?
C76 C78 H78C 109.5 . . ?
H78A C78 H78C 109.5 . . ?
H78B C78 H78C 109.5 . . ?
C80 C79 C75 111.4(2) . . ?
C80 C79 C81 110.6(3) . . ?
C75 C79 C81 112.0(2) . . ?
C80 C79 H79 107.5 . . ?
C75 C79 H79 107.5 . . ?
C81 C79 H79 107.5 . . ?
C79 C80 H80A 109.5 . . ?
C79 C80 H80B 109.5 . . ?
H80A C80 H80B 109.5 . . ?
C79 C80 H80C 109.5 . . ?
H80A C80 H80C 109.5 . . ?
H80B C80 H80C 109.5 . . ?
C79 C81 H81A 109.5 . . ?
C79 C81 H81B 109.5 . . ?
H81A C81 H81B 109.5 . . ?
C79 C81 H81C 109.5 . . ?
H81A C81 H81C 109.5 . . ?
H81B C81 H81C 109.5 . . ?
C103 P101 C101 108.57(11) . . ?
C101 P102 C102 108.27(11) . . ?
C102 P103 C103 108.29(11) . . ?
N101 P104 N102 90.18(10) . . ?
N101 P104 C101 106.16(11) . . ?
N102 P104 C101 104.46(10) . . ?
N104 P105 N103 90.18(10) . . ?
N104 P105 C102 106.95(10) . . ?
N103 P105 C102 103.28(10) . . ?
N105 P106 N106 90.17(10) . . ?
N105 P106 C103 107.26(10) . . ?
N106 P106 C103 104.19(10) . . ?
C106 N101 C104 121.4(2) . . ?
C106 N101 P104 123.58(18) . . ?
C104 N101 P104 114.55(17) . . ?
C118 N102 C105 118.17(19) . . ?
C118 N102 P104 124.87(15) . . ?
C105 N102 P104 114.02(17) . . ?
C132 N103 C130 118.5(2) . . ?
C132 N103 P105 123.25(17) . . ?
C130 N103 P105 113.74(18) . . ?
C144 N104 C131 121.9(2) . . ?
C144 N104 P105 123.10(16) . . ?
C131 N104 P105 114.92(17) . . ?
C158 N105 C156 121.6(2) . . ?
C158 N105 P106 123.42(16) . . ?
C156 N105 P106 114.83(17) . . ?
C170 N106 C157 119.6(2) . . ?
C170 N106 P106 123.43(16) . . ?
C157 N106 P106 114.46(16) . . ?
P102 C101 P101 131.59(14) . . ?
P102 C101 P104 107.96(12) . . ?
P101 C101 P104 120.30(13) . . ?
P103 C102 P102 131.57(13) . . ?
P103 C102 P105 107.64(12) . . ?
P102 C102 P105 120.75(13) . . ?
P101 C103 P103 131.48(14) . . ?
P101 C103 P106 106.83(12) . . ?
P103 C103 P106 121.65(13) . . ?
C105 C104 N101 104.8(2) . . ?
C105 C104 H10A 110.8 . . ?
N101 C104 H10A 110.8 . . ?
C105 C104 H10B 110.8 . . ?
N101 C104 H10B 110.8 . . ?
H10A C104 H10B 108.9 . . ?
N102 C105 C104 106.5(2) . . ?
N102 C105 H10C 110.4 . . ?
C104 C105 H10C 110.4 . . ?
N102 C105 H10D 110.4 . . ?
C104 C105 H10D 110.4 . . ?
H10C C105 H10D 108.6 . . ?
C107 C106 C111 120.6(3) . . ?
C107 C106 N101 120.4(3) . . ?
C111 C106 N101 119.0(3) . . ?
C108 C107 C106 118.7(3) . . ?
C108 C107 C112 119.0(3) . . ?
C106 C107 C112 122.3(3) . . ?
C109 C108 C107 121.4(4) . . ?
C109 C108 H108 119.3 . . ?
C107 C108 H108 119.3 . . ?
C108 C109 C110 119.7(4) . . ?
C108 C109 H109 120.2 . . ?
C110 C109 H109 120.2 . . ?
C109 C110 C111 122.0(4) . . ?
C109 C110 H110 119.0 . . ?
C111 C110 H110 119.0 . . ?
C110 C111 C106 117.5(3) . . ?
C110 C111 C115 120.5(3) . . ?
C106 C111 C115 121.8(3) . . ?
C107 C112 C113 112.5(3) . . ?
C107 C112 C114 111.5(3) . . ?
C113 C112 C114 110.8(3) . . ?
C107 C112 H112 107.2 . . ?
C113 C112 H112 107.2 . . ?
C114 C112 H112 107.2 . . ?
C112 C113 H11A 109.5 . . ?
C112 C113 H11B 109.5 . . ?
H11A C113 H11B 109.5 . . ?
C112 C113 H11C 109.5 . . ?
H11A C113 H11C 109.5 . . ?
H11B C113 H11C 109.5 . . ?
C112 C114 H11D 109.5 . . ?
C112 C114 H11E 109.5 . . ?
H11D C114 H11E 109.5 . . ?
C112 C114 H11F 109.5 . . ?
H11D C114 H11F 109.5 . . ?
H11E C114 H11F 109.5 . . ?
C116 C115 C111 114.4(4) . . ?
C116 C115 C117 109.9(4) . . ?
C111 C115 C117 109.2(4) . . ?
C116 C115 H115 107.7 . . ?
C111 C115 H115 107.7 . . ?
C117 C115 H115 107.7 . . ?
C115 C116 H11G 109.5 . . ?
C115 C116 H11H 109.5 . . ?
H11G C116 H11H 109.5 . . ?
C115 C116 H11I 109.5 . . ?
H11G C116 H11I 109.5 . . ?
H11H C116 H11I 109.5 . . ?
C115 C117 H11J 109.5 . . ?
C115 C117 H11K 109.5 . . ?
H11J C117 H11K 109.5 . . ?
C115 C117 H11L 109.5 . . ?
H11J C117 H11L 109.5 . . ?
H11K C117 H11L 109.5 . . ?
C119 C118 C123 120.3(2) . . ?
C119 C118 N102 118.4(2) . . ?
C123 C118 N102 121.3(2) . . ?
C120 C119 C118 118.9(2) . . ?
C120 C119 C124 119.1(2) . . ?
C118 C119 C124 122.0(2) . . ?
C121 C120 C119 121.3(3) . . ?
C121 C120 H120 119.3 . . ?
C119 C120 H120 119.3 . . ?
C120 C121 C122 119.5(3) . . ?
C120 C121 H121 120.2 . . ?
C122 C121 H121 120.2 . . ?
C121 C122 C123 122.0(3) . . ?
C121 C122 H122 119.0 . . ?
C123 C122 H122 119.0 . . ?
C122 C123 C118 117.9(2) . . ?
C122 C123 C127 119.4(2) . . ?
C118 C123 C127 122.7(2) . . ?
C119 C124 C125 111.7(2) . . ?
C119 C124 C126 111.5(2) . . ?
C125 C124 C126 110.2(2) . . ?
C119 C124 H124 107.7 . . ?
C125 C124 H124 107.7 . . ?
C126 C124 H124 107.7 . . ?
C124 C125 H12A 109.5 . . ?
C124 C125 H12B 109.5 . . ?
H12A C125 H12B 109.5 . . ?
C124 C125 H12C 109.5 . . ?
H12A C125 H12C 109.5 . . ?
H12B C125 H12C 109.5 . . ?
C124 C126 H12D 109.5 . . ?
C124 C126 H12E 109.5 . . ?
H12D C126 H12E 109.5 . . ?
C124 C126 H12F 109.5 . . ?
H12D C126 H12F 109.5 . . ?
H12E C126 H12F 109.5 . . ?
C123 C127 C129 112.3(3) . . ?
C123 C127 C128 111.7(3) . . ?
C129 C127 C128 110.3(3) . . ?
C123 C127 H127 107.4 . . ?
C129 C127 H127 107.4 . . ?
C128 C127 H127 107.4 . . ?
C127 C128 H12G 109.5 . . ?
C127 C128 H12H 109.5 . . ?
H12G C128 H12H 109.5 . . ?
C127 C128 H12I 109.5 . . ?
H12G C128 H12I 109.5 . . ?
H12H C128 H12I 109.5 . . ?
C127 C129 H12J 109.5 . . ?
C127 C129 H12K 109.5 . . ?
H12J C129 H12K 109.5 . . ?
C127 C129 H12L 109.5 . . ?
H12J C129 H12L 109.5 . . ?
H12K C129 H12L 109.5 . . ?
N103 C130 C131 108.9(2) . . ?
N103 C130 H13D 109.9 . . ?
C131 C130 H13D 109.9 . . ?
N103 C130 H13E 109.9 . . ?
C131 C130 H13E 109.9 . . ?
H13D C130 H13E 108.3 . . ?
N104 C131 C130 107.6(2) . . ?
N104 C131 H13F 110.2 . . ?
C130 C131 H13F 110.2 . . ?
N104 C131 H13G 110.2 . . ?
C130 C131 H13G 110.2 . . ?
H13F C131 H13G 108.5 . . ?
C137 C132 C133 120.7(3) . . ?
C137 C132 N103 121.2(2) . . ?
C133 C132 N103 118.1(2) . . ?
C134 C133 C132 118.3(3) . . ?
C134 C133 C138 118.9(3) . . ?
C132 C133 C138 122.8(3) . . ?
C135 C134 C133 121.0(3) . . ?
C135 C134 H134 119.5 . . ?
C133 C134 H134 119.5 . . ?
C136 C135 C134 120.2(3) . . ?
C136 C135 H135 119.9 . . ?
C134 C135 H135 119.9 . . ?
C135 C136 C137 121.6(3) . . ?
C135 C136 H136 119.2 . . ?
C137 C136 H136 119.2 . . ?
C136 C137 C132 118.2(3) . . ?
C136 C137 C141 118.6(3) . . ?
C132 C137 C141 123.2(3) . . ?
C133 C138 C139 112.1(3) . . ?
C133 C138 C140 112.3(3) . . ?
C139 C138 C140 109.8(3) . . ?
C133 C138 H138 107.5 . . ?
C139 C138 H138 107.5 . . ?
C140 C138 H138 107.5 . . ?
C138 C139 H13H 109.5 . . ?
C138 C139 H13I 109.5 . . ?
H13H C139 H13I 109.5 . . ?
C138 C139 H13J 109.5 . . ?
H13H C139 H13J 109.5 . . ?
H13I C139 H13J 109.5 . . ?
C138 C140 H14D 109.5 . . ?
C138 C140 H14E 109.5 . . ?
H14D C140 H14E 109.5 . . ?
C138 C140 H14F 109.5 . . ?
H14D C140 H14F 109.5 . . ?
H14E C140 H14F 109.5 . . ?
C142 C141 C137 110.7(3) . . ?
C142 C141 C143 110.9(3) . . ?
C137 C141 C143 111.8(3) . . ?
C142 C141 H141 107.7 . . ?
C137 C141 H141 107.7 . . ?
C143 C141 H141 107.7 . . ?
C141 C142 H14G 109.5 . . ?
C141 C142 H14H 109.5 . . ?
H14G C142 H14H 109.5 . . ?
C141 C142 H14I 109.5 . . ?
H14G C142 H14I 109.5 . . ?
H14H C142 H14I 109.5 . . ?
C141 C143 H14J 109.5 . . ?
C141 C143 H14K 109.5 . . ?
H14J C143 H14K 109.5 . . ?
C141 C143 H14L 109.5 . . ?
H14J C143 H14L 109.5 . . ?
H14K C143 H14L 109.5 . . ?
C149 C144 C145 120.3(2) . . ?
C149 C144 N104 120.2(2) . . ?
C145 C144 N104 119.5(2) . . ?
C146 C145 C144 118.3(2) . . ?
C146 C145 C150 120.0(2) . . ?
C144 C145 C150 121.7(2) . . ?
C147 C146 C145 121.9(3) . . ?
C147 C146 H146 119.0 . . ?
C145 C146 H146 119.0 . . ?
C146 C147 C148 119.2(3) . . ?
C146 C147 H147 120.4 . . ?
C148 C147 H147 120.4 . . ?
C147 C148 C149 121.9(3) . . ?
C147 C148 H148 119.1 . . ?
C149 C148 H148 119.1 . . ?
C148 C149 C144 118.3(3) . . ?
C148 C149 C153 118.7(3) . . ?
C144 C149 C153 123.0(2) . . ?
C145 C150 C152 111.0(2) . . ?
C145 C150 C151 111.5(2) . . ?
C152 C150 C151 110.5(2) . . ?
C145 C150 H150 107.9 . . ?
C152 C150 H150 107.9 . . ?
C151 C150 H150 107.9 . . ?
C150 C151 H15A 109.5 . . ?
C150 C151 H15B 109.5 . . ?
H15A C151 H15B 109.5 . . ?
C150 C151 H15C 109.5 . . ?
H15A C151 H15C 109.5 . . ?
H15B C151 H15C 109.5 . . ?
C150 C152 H15D 109.5 . . ?
C150 C152 H15E 109.5 . . ?
H15D C152 H15E 109.5 . . ?
C150 C152 H15F 109.5 . . ?
H15D C152 H15F 109.5 . . ?
H15E C152 H15F 109.5 . . ?
C149 C153 C154 111.3(3) . . ?
C149 C153 C155 110.7(3) . . ?
C154 C153 C155 111.3(3) . . ?
C149 C153 H153 107.8 . . ?
C154 C153 H153 107.8 . . ?
C155 C153 H153 107.8 . . ?
C153 C154 H15G 109.5 . . ?
C153 C154 H15H 109.5 . . ?
H15G C154 H15H 109.5 . . ?
C153 C154 H15I 109.5 . . ?
H15G C154 H15I 109.5 . . ?
H15H C154 H15I 109.5 . . ?
C153 C155 H15J 109.5 . . ?
C153 C155 H15K 109.5 . . ?
H15J C155 H15K 109.5 . . ?
C153 C155 H15L 109.5 . . ?
H15J C155 H15L 109.5 . . ?
H15K C155 H15L 109.5 . . ?
N105 C156 C157 107.4(2) . . ?
N105 C156 H15M 110.2 . . ?
C157 C156 H15M 110.2 . . ?
N105 C156 H15N 110.2 . . ?
C157 C156 H15N 110.2 . . ?
H15M C156 H15N 108.5 . . ?
N106 C157 C156 108.0(2) . . ?
N106 C157 H15O 110.1 . . ?
C156 C157 H15O 110.1 . . ?
N106 C157 H15P 110.1 . . ?
C156 C157 H15P 110.1 . . ?
H15O C157 H15P 108.4 . . ?
C159 C158 C163 120.5(2) . . ?
C159 C158 N105 120.4(2) . . ?
C163 C158 N105 119.1(2) . . ?
C160 C159 C158 118.7(3) . . ?
C160 C159 C164 118.2(2) . . ?
C158 C159 C164 123.1(2) . . ?
C161 C160 C159 121.1(3) . . ?
C161 C160 H160 119.5 . . ?
C159 C160 H160 119.5 . . ?
C162 C161 C160 119.8(3) . . ?
C162 C161 H161 120.1 . . ?
C160 C161 H161 120.1 . . ?
C161 C162 C163 121.5(3) . . ?
C161 C162 H162 119.3 . . ?
C163 C162 H162 119.3 . . ?
C162 C163 C158 118.4(3) . . ?
C162 C163 C167 118.9(2) . . ?
C158 C163 C167 122.7(2) . . ?
C159 C164 C165 110.7(3) . . ?
C159 C164 C166 112.6(3) . . ?
C165 C164 C166 110.5(3) . . ?
C159 C164 H164 107.6 . . ?
C165 C164 H164 107.6 . . ?
C166 C164 H164 107.6 . . ?
C164 C165 H16D 109.5 . . ?
C164 C165 H16E 109.5 . . ?
H16D C165 H16E 109.5 . . ?
C164 C165 H16F 109.5 . . ?
H16D C165 H16F 109.5 . . ?
H16E C165 H16F 109.5 . . ?
C164 C166 H16G 109.5 . . ?
C164 C166 H16H 109.5 . . ?
H16G C166 H16H 109.5 . . ?
C164 C166 H16I 109.5 . . ?
H16G C166 H16I 109.5 . . ?
H16H C166 H16I 109.5 . . ?
C168 C167 C163 111.7(3) . . ?
C168 C167 C169 111.0(3) . . ?
C163 C167 C169 112.0(2) . . ?
C168 C167 H167 107.3 . . ?
C163 C167 H167 107.3 . . ?
C169 C167 H167 107.3 . . ?
C167 C168 H16J 109.5 . . ?
C167 C168 H16K 109.5 . . ?
H16J C168 H16K 109.5 . . ?
C167 C168 H16L 109.5 . . ?
H16J C168 H16L 109.5 . . ?
H16K C168 H16L 109.5 . . ?
C167 C169 H16M 109.5 . . ?
C167 C169 H16N 109.5 . . ?
H16M C169 H16N 109.5 . . ?
C167 C169 H16O 109.5 . . ?
H16M C169 H16O 109.5 . . ?
H16N C169 H16O 109.5 . . ?
C175 C170 C171 120.2(2) . . ?
C175 C170 N106 118.8(2) . . ?
C171 C170 N106 121.0(2) . . ?
C172 C171 C170 118.2(2) . . ?
C172 C171 C176 118.1(2) . . ?
C170 C171 C176 123.7(2) . . ?
C173 C172 C171 121.8(2) . . ?
C173 C172 H172 119.1 . . ?
C171 C172 H172 119.1 . . ?
C172 C173 C174 119.3(2) . . ?
C172 C173 H173 120.3 . . ?
C174 C173 H173 120.3 . . ?
C173 C174 C175 121.5(3) . . ?
C173 C174 H174 119.2 . . ?
C175 C174 H174 119.2 . . ?
C174 C175 C170 118.9(2) . . ?
C174 C175 C179 118.3(2) . . ?
C170 C175 C179 122.8(2) . . ?
C171 C176 C178 111.5(2) . . ?
C171 C176 C177 111.8(2) . . ?
C178 C176 C177 110.6(2) . . ?
C171 C176 H176 107.6 . . ?
C178 C176 H176 107.6 . . ?
C177 C176 H176 107.6 . . ?
C176 C177 H17D 109.5 . . ?
C176 C177 H17E 109.5 . . ?
H17D C177 H17E 109.5 . . ?
C176 C177 H17F 109.5 . . ?
H17D C177 H17F 109.5 . . ?
H17E C177 H17F 109.5 . . ?
C176 C178 H17G 109.5 . . ?
C176 C178 H17H 109.5 . . ?
H17G C178 H17H 109.5 . . ?
C176 C178 H17I 109.5 . . ?
H17G C178 H17I 109.5 . . ?
H17H C178 H17I 109.5 . . ?
C175 C179 C180 112.0(2) . . ?
C175 C179 C181 111.1(2) . . ?
C180 C179 C181 110.2(2) . . ?
C175 C179 H179 107.8 . . ?
C180 C179 H179 107.8 . . ?
C181 C179 H179 107.8 . . ?
C179 C180 H18A 109.5 . . ?
C179 C180 H18B 109.5 . . ?
H18A C180 H18B 109.5 . . ?
C179 C180 H18C 109.5 . . ?
H18A C180 H18C 109.5 . . ?
H18B C180 H18C 109.5 . . ?
C179 C181 H18D 109.5 . . ?
C179 C181 H18E 109.5 . . ?
H18D C181 H18E 109.5 . . ?
C179 C181 H18F 109.5 . . ?
H18D C181 H18F 109.5 . . ?
H18E C181 H18F 109.5 . . ?

loop_
_geom_bond_atom_site_label_1
_geom_bond_atom_site_label_2
_geom_bond_distance
_geom_bond_site_symmetry_2
_geom_bond_publ_flag
P1 C3 1.723(2) . ?
P1 C1 1.738(2) . ?
P2 C1 1.720(2) . ?
P2 C2 1.749(2) . ?
P3 C2 1.718(2) . ?
P3 C3 1.740(2) . ?
P4 N2 1.701(2) . ?
P4 N1 1.721(2) . ?
P4 C1 1.863(2) . ?
P5 N3 1.703(2) . ?
P5 N4 1.718(2) . ?
P5 C2 1.859(2) . ?
P6 N6 1.699(2) . ?
P6 N5 1.718(2) . ?
P6 C3 1.856(2) . ?
N1 C6 1.434(3) . ?
N1 C4 1.456(3) . ?
N2 C18 1.435(3) . ?
N2 C5 1.473(3) . ?
N3 C32 1.441(3) . ?
N3 C30 1.442(4) . ?
N4 C44 1.435(3) . ?
N4 C31 1.449(3) . ?
N5 C58 1.436(4) . ?
N5 C56 1.446(4) . ?
N6 C70 1.434(3) . ?
N6 C57 1.457(3) . ?
C4 C5 1.491(4) . ?
C4 H4A 0.9900 . ?
C4 H4B 0.9900 . ?
C5 H5A 0.9900 . ?
C5 H5B 0.9900 . ?
C6 C7 1.403(4) . ?
C6 C11 1.411(4) . ?
C7 C8 1.397(4) . ?
C7 C12 1.521(5) . ?
C8 C9 1.375(5) . ?
C8 H8 0.9500 . ?
C9 C10 1.366(5) . ?
C9 H9 0.9500 . ?
C10 C11 1.399(4) . ?
C10 H10 0.9500 . ?
C11 C15 1.509(5) . ?
C12 C14 1.529(5) . ?
C12 C13 1.531(5) . ?
C12 H12 1.0000 . ?
C13 H13A 0.9800 . ?
C13 H13B 0.9800 . ?
C13 H13C 0.9800 . ?
C14 H14A 0.9800 . ?
C14 H14B 0.9800 . ?
C14 H14C 0.9800 . ?
C15 C17 1.530(4) . ?
C15 C16 1.531(5) . ?
C15 H15 1.0000 . ?
C16 H16A 0.9800 . ?
C16 H16B 0.9800 . ?
C16 H16C 0.9800 . ?
C17 H17A 0.9800 . ?
C17 H17B 0.9800 . ?
C17 H17C 0.9800 . ?
C18 C19 1.404(4) . ?
C18 C23 1.409(3) . ?
C19 C20 1.405(4) . ?
C19 C24 1.513(4) . ?
C20 C21 1.366(4) . ?
C20 H20 0.9500 . ?
C21 C22 1.375(4) . ?
C21 H21 0.9500 . ?
C22 C23 1.396(4) . ?
C22 H22 0.9500 . ?
C23 C27 1.515(4) . ?
C24 C26 1.526(5) . ?
C24 C25 1.529(4) . ?
C24 H24 1.0000 . ?
C25 H25A 0.9800 . ?
C25 H25B 0.9800 . ?
C25 H25C 0.9800 . ?
C26 H26A 0.9800 . ?
C26 H26B 0.9800 . ?
C26 H26C 0.9800 . ?
C27 C28 1.530(4) . ?
C27 C29 1.531(4) . ?
C27 H27 1.0000 . ?
C28 H28A 0.9800 . ?
C28 H28B 0.9800 . ?
C28 H28C 0.9800 . ?
C29 H29A 0.9800 . ?
C29 H29B 0.9800 . ?
C29 H29C 0.9800 . ?
C30 C31 1.445(4) . ?
C30 H30A 0.9900 . ?
C30 H30B 0.9900 . ?
C31 H31A 0.9900 . ?
C31 H31B 0.9900 . ?
C32 C37 1.404(4) . ?
C32 C33 1.407(4) . ?
C33 C34 1.393(4) . ?
C33 C38 1.506(5) . ?
C34 C35 1.373(5) . ?
C34 H34 0.9500 . ?
C35 C36 1.373(5) . ?
C35 H35 0.9500 . ?
C36 C37 1.389(4) . ?
C36 H36 0.9500 . ?
C37 C41 1.528(4) . ?
C38 C40 1.530(5) . ?
C38 C39 1.532(5) . ?
C38 H38 1.0000 . ?
C39 H39A 0.9800 . ?
C39 H39B 0.9800 . ?
C39 H39C 0.9800 . ?
C40 H40A 0.9800 . ?
C40 H40B 0.9800 . ?
C40 H40C 0.9800 . ?
C41 C42 1.497(5) . ?
C41 C43 1.504(6) . ?
C41 H41 1.0000 . ?
C42 H42A 0.9800 . ?
C42 H42B 0.9800 . ?
C42 H42C 0.9800 . ?
C43 H43A 0.9800 . ?
C43 H43B 0.9800 . ?
C43 H43C 0.9800 . ?
C44 C45 1.398(4) . ?
C44 C49 1.413(4) . ?
C45 C46 1.389(4) . ?
C45 C50 1.521(4) . ?
C46 C47 1.381(5) . ?
C46 H46 0.9500 . ?
C47 C48 1.374(5) . ?
C47 H47 0.9500 . ?
C48 C49 1.405(4) . ?
C48 H48 0.9500 . ?
C49 C53 1.506(4) . ?
C50 C51 1.528(4) . ?
C50 C52 1.533(4) . ?
C50 H50 1.0000 . ?
C51 H51A 0.9800 . ?
C51 H51B 0.9800 . ?
C51 H51C 0.9800 . ?
C52 H52A 0.9800 . ?
C52 H52B 0.9800 . ?
C52 H52C 0.9800 . ?
C53 C54 1.513(5) . ?
C53 C55 1.528(4) . ?
C53 H53 1.0000 . ?
C54 H54A 0.9800 . ?
C54 H54B 0.9800 . ?
C54 H54C 0.9800 . ?
C55 H55A 0.9800 . ?
C55 H55B 0.9800 . ?
C55 H55C 0.9800 . ?
C56 C57 1.465(5) . ?
C56 H56A 0.9900 . ?
C56 H56B 0.9900 . ?
C57 H57A 0.9900 . ?
C57 H57B 0.9900 . ?
C58 C63 1.406(4) . ?
C58 C59 1.409(4) . ?
C59 C60 1.400(4) . ?
C59 C64 1.517(4) . ?
C60 C61 1.370(5) . ?
C60 H60 0.9500 . ?
C61 C62 1.368(5) . ?
C61 H61 0.9500 . ?
C62 C63 1.397(5) . ?
C62 H62 0.9500 . ?
C63 C67 1.527(4) . ?
C64 C65 1.526(5) . ?
C64 C66 1.528(5) . ?
C64 H64 1.0000 . ?
C65 H65A 0.9800 . ?
C65 H65B 0.9800 . ?
C65 H65C 0.9800 . ?
C66 H66A 0.9800 . ?
C66 H66B 0.9800 . ?
C66 H66C 0.9800 . ?
C67 C68 1.522(4) . ?
C67 C69 1.531(4) . ?
C67 H67 1.0000 . ?
C68 H68A 0.9800 . ?
C68 H68B 0.9800 . ?
C68 H68C 0.9800 . ?
C69 H69A 0.9800 . ?
C69 H69B 0.9800 . ?
C69 H69C 0.9800 . ?
C70 C71 1.411(3) . ?
C70 C75 1.413(4) . ?
C71 C72 1.388(4) . ?
C71 C76 1.521(4) . ?
C72 C73 1.381(4) . ?
C72 H72 0.9500 . ?
C73 C74 1.377(4) . ?
C73 H73 0.9500 . ?
C74 C75 1.396(4) . ?
C74 H74 0.9500 . ?
C75 C79 1.513(4) . ?
C76 C78 1.529(4) . ?
C76 C77 1.530(4) . ?
C76 H76 1.0000 . ?
C77 H77A 0.9800 . ?
C77 H77B 0.9800 . ?
C77 H77C 0.9800 . ?
C78 H78A 0.9800 . ?
C78 H78B 0.9800 . ?
C78 H78C 0.9800 . ?
C79 C80 1.513(4) . ?
C79 C81 1.525(4) . ?
C79 H79 1.0000 . ?
C80 H80A 0.9800 . ?
C80 H80B 0.9800 . ?
C80 H80C 0.9800 . ?
C81 H81A 0.9800 . ?
C81 H81B 0.9800 . ?
C81 H81C 0.9800 . ?
P101 C103 1.711(2) . ?
P101 C101 1.737(2) . ?
P102 C101 1.722(2) . ?
P102 C102 1.739(2) . ?
P103 C102 1.722(2) . ?
P103 C103 1.747(2) . ?
P104 N101 1.697(2) . ?
P104 N102 1.716(2) . ?
P104 C101 1.853(2) . ?
P105 N104 1.702(2) . ?
P105 N103 1.721(2) . ?
P105 C102 1.862(2) . ?
P106 N105 1.703(2) . ?
P106 N106 1.712(2) . ?
P106 C103 1.860(2) . ?
N101 C106 1.427(3) . ?
N101 C104 1.489(3) . ?
N102 C118 1.430(3) . ?
N102 C105 1.463(3) . ?
N103 C132 1.429(3) . ?
N103 C130 1.447(3) . ?
N104 C144 1.440(3) . ?
N104 C131 1.453(3) . ?
N105 C158 1.435(3) . ?
N105 C156 1.460(3) . ?
N106 C170 1.434(3) . ?
N106 C157 1.451(3) . ?
C104 C105 1.489(4) . ?
C104 H10A 0.9900 . ?
C104 H10B 0.9900 . ?
C105 H10C 0.9900 . ?
C105 H10D 0.9900 . ?
C106 C107 1.398(4) . ?
C106 C111 1.403(4) . ?
C107 C108 1.390(5) . ?
C107 C112 1.518(5) . ?
C108 C109 1.356(6) . ?
C108 H108 0.9500 . ?
C109 C110 1.370(6) . ?
C109 H109 0.9500 . ?
C110 C111 1.393(5) . ?
C110 H110 0.9500 . ?
C111 C115 1.502(5) . ?
C112 C113 1.527(5) . ?
C112 C114 1.527(5) . ?
C112 H112 1.0000 . ?
C113 H11A 0.9800 . ?
C113 H11B 0.9800 . ?
C113 H11C 0.9800 . ?
C114 H11D 0.9800 . ?
C114 H11E 0.9800 . ?
C114 H11F 0.9800 . ?
C115 C116 1.475(6) . ?
C115 C117 1.560(6) . ?
C115 H115 1.0000 . ?
C116 H11G 0.9800 . ?
C116 H11H 0.9800 . ?
C116 H11I 0.9800 . ?
C117 H11J 0.9800 . ?
C117 H11K 0.9800 . ?
C117 H11L 0.9800 . ?
C118 C119 1.408(4) . ?
C118 C123 1.415(4) . ?
C119 C120 1.391(4) . ?
C119 C124 1.514(4) . ?
C120 C121 1.376(4) . ?
C120 H120 0.9500 . ?
C121 C122 1.376(4) . ?
C121 H121 0.9500 . ?
C122 C123 1.394(4) . ?
C122 H122 0.9500 . ?
C123 C127 1.508(4) . ?
C124 C125 1.524(4) . ?
C124 C126 1.528(4) . ?
C124 H124 1.0000 . ?
C125 H12A 0.9800 . ?
C125 H12B 0.9800 . ?
C125 H12C 0.9800 . ?
C126 H12D 0.9800 . ?
C126 H12E 0.9800 . ?
C126 H12F 0.9800 . ?
C127 C129 1.520(4) . ?
C127 C128 1.523(4) . ?
C127 H127 1.0000 . ?
C128 H12G 0.9800 . ?
C128 H12H 0.9800 . ?
C128 H12I 0.9800 . ?
C129 H12J 0.9800 . ?
C129 H12K 0.9800 . ?
C129 H12L 0.9800 . ?
C130 C131 1.455(4) . ?
C130 H13D 0.9900 . ?
C130 H13E 0.9900 . ?
C131 H13F 0.9900 . ?
C131 H13G 0.9900 . ?
C132 C137 1.408(4) . ?
C132 C133 1.416(4) . ?
C133 C134 1.393(4) . ?
C133 C138 1.514(4) . ?
C134 C135 1.379(5) . ?
C134 H134 0.9500 . ?
C135 C136 1.374(5) . ?
C135 H135 0.9500 . ?
C136 C137 1.390(4) . ?
C136 H136 0.9500 . ?
C137 C141 1.522(4) . ?
C138 C139 1.524(4) . ?
C138 C140 1.534(4) . ?
C138 H138 1.0000 . ?
C139 H13H 0.9800 . ?
C139 H13I 0.9800 . ?
C139 H13J 0.9800 . ?
C140 H14D 0.9800 . ?
C140 H14E 0.9800 . ?
C140 H14F 0.9800 . ?
C141 C142 1.520(5) . ?
C141 C143 1.531(4) . ?
C141 H141 1.0000 . ?
C142 H14G 0.9800 . ?
C142 H14H 0.9800 . ?
C142 H14I 0.9800 . ?
C143 H14J 0.9800 . ?
C143 H14K 0.9800 . ?
C143 H14L 0.9800 . ?
C144 C149 1.407(4) . ?
C144 C145 1.413(4) . ?
C145 C146 1.385(4) . ?
C145 C150 1.516(4) . ?
C146 C147 1.369(4) . ?
C146 H146 0.9500 . ?
C147 C148 1.380(4) . ?
C147 H147 0.9500 . ?
C148 C149 1.385(4) . ?
C148 H148 0.9500 . ?
C149 C153 1.515(4) . ?
C150 C152 1.530(4) . ?
C150 C151 1.535(4) . ?
C150 H150 1.0000 . ?
C151 H15A 0.9800 . ?
C151 H15B 0.9800 . ?
C151 H15C 0.9800 . ?
C152 H15D 0.9800 . ?
C152 H15E 0.9800 . ?
C152 H15F 0.9800 . ?
C153 C154 1.521(5) . ?
C153 C155 1.537(5) . ?
C153 H153 1.0000 . ?
C154 H15G 0.9800 . ?
C154 H15H 0.9800 . ?
C154 H15I 0.9800 . ?
C155 H15J 0.9800 . ?
C155 H15K 0.9800 . ?
C155 H15L 0.9800 . ?
C156 C157 1.467(4) . ?
C156 H15M 0.9900 . ?
C156 H15N 0.9900 . ?
C157 H15O 0.9900 . ?
C157 H15P 0.9900 . ?
C158 C159 1.400(4) . ?
C158 C163 1.414(4) . ?
C159 C160 1.399(4) . ?
C159 C164 1.517(4) . ?
C160 C161 1.380(4) . ?
C160 H160 0.9500 . ?
C161 C162 1.377(4) . ?
C161 H161 0.9500 . ?
C162 C163 1.392(4) . ?
C162 H162 0.9500 . ?
C163 C167 1.520(4) . ?
C164 C165 1.529(5) . ?
C164 C166 1.532(4) . ?
C164 H164 1.0000 . ?
C165 H16D 0.9800 . ?
C165 H16E 0.9800 . ?
C165 H16F 0.9800 . ?
C166 H16G 0.9800 . ?
C166 H16H 0.9800 . ?
C166 H16I 0.9800 . ?
C167 C168 1.513(4) . ?
C167 C169 1.521(4) . ?
C167 H167 1.0000 . ?
C168 H16J 0.9800 . ?
C168 H16K 0.9800 . ?
C168 H16L 0.9800 . ?
C169 H16M 0.9800 . ?
C169 H16N 0.9800 . ?
C169 H16O 0.9800 . ?
C170 C175 1.409(4) . ?
C170 C171 1.415(3) . ?
C171 C172 1.395(4) . ?
C171 C176 1.520(4) . ?
C172 C173 1.377(4) . ?
C172 H172 0.9500 . ?
C173 C174 1.385(4) . ?
C173 H173 0.9500 . ?
C174 C175 1.385(4) . ?
C174 H174 0.9500 . ?
C175 C179 1.522(4) . ?
C176 C178 1.526(4) . ?
C176 C177 1.534(4) . ?
C176 H176 1.0000 . ?
C177 H17D 0.9800 . ?
C177 H17E 0.9800 . ?
C177 H17F 0.9800 . ?
C178 H17G 0.9800 . ?
C178 H17H 0.9800 . ?
C178 H17I 0.9800 . ?
C179 C180 1.533(4) . ?
C179 C181 1.537(4) . ?
C179 H179 1.0000 . ?
C180 H18A 0.9800 . ?
C180 H18B 0.9800 . ?
C180 H18C 0.9800 . ?
C181 H18D 0.9800 . ?
C181 H18E 0.9800 . ?
C181 H18F 0.9800 . ?

loop_
_geom_torsion_atom_site_label_1
_geom_torsion_atom_site_label_2
_geom_torsion_atom_site_label_3
_geom_torsion_atom_site_label_4
_geom_torsion
_geom_torsion_site_symmetry_1
_geom_torsion_site_symmetry_2
_geom_torsion_site_symmetry_3
_geom_torsion_site_symmetry_4
_geom_torsion_publ_flag
N2 P4 N1 C6 -166.1(2) . . . . ?
C1 P4 N1 C6 86.3(2) . . . . ?
N2 P4 N1 C4 -9.45(19) . . . . ?
C1 P4 N1 C4 -117.01(19) . . . . ?
N1 P4 N2 C18 163.9(2) . . . . ?
C1 P4 N2 C18 -92.3(2) . . . . ?
N1 P4 N2 C5 -11.50(19) . . . . ?
C1 P4 N2 C5 92.25(19) . . . . ?
N4 P5 N3 C32 -170.7(2) . . . . ?
C2 P5 N3 C32 84.2(2) . . . . ?
N4 P5 N3 C30 7.7(2) . . . . ?
C2 P5 N3 C30 -97.5(2) . . . . ?
N3 P5 N4 C44 160.7(2) . . . . ?
C2 P5 N4 C44 -91.7(2) . . . . ?
N3 P5 N4 C31 4.4(2) . . . . ?
C2 P5 N4 C31 112.0(2) . . . . ?
N6 P6 N5 C58 -170.7(2) . . . . ?
C3 P6 N5 C58 81.5(2) . . . . ?
N6 P6 N5 C56 -10.0(2) . . . . ?
C3 P6 N5 C56 -117.8(2) . . . . ?
N5 P6 N6 C70 162.4(2) . . . . ?
C3 P6 N6 C70 -93.1(2) . . . . ?
N5 P6 N6 C57 -6.7(2) . . . . ?
C3 P6 N6 C57 97.8(2) . . . . ?
C2 P2 C1 P1 -1.5(2) . . . . ?
C2 P2 C1 P4 -177.14(11) . . . . ?
C3 P1 C1 P2 -1.1(2) . . . . ?
C3 P1 C1 P4 174.10(13) . . . . ?
N2 P4 C1 P2 136.85(12) . . . . ?
N1 P4 C1 P2 -128.94(12) . . . . ?
N2 P4 C1 P1 -39.37(16) . . . . ?
N1 P4 C1 P1 54.84(15) . . . . ?
C3 P3 C2 P2 -1.7(2) . . . . ?
C3 P3 C2 P5 -177.44(11) . . . . ?
C1 P2 C2 P3 3.2(2) . . . . ?
C1 P2 C2 P5 178.42(13) . . . . ?
N3 P5 C2 P3 -132.60(12) . . . . ?
N4 P5 C2 P3 133.07(12) . . . . ?
N3 P5 C2 P2 51.18(17) . . . . ?
N4 P5 C2 P2 -43.14(17) . . . . ?
C1 P1 C3 P3 3.2(2) . . . . ?
C1 P1 C3 P6 -175.62(11) . . . . ?
C2 P3 C3 P1 -2.0(2) . . . . ?
C2 P3 C3 P6 176.66(14) . . . . ?
N6 P6 C3 P1 137.19(12) . . . . ?
N5 P6 C3 P1 -128.17(12) . . . . ?
N6 P6 C3 P3 -41.77(17) . . . . ?
N5 P6 C3 P3 52.87(17) . . . . ?
C6 N1 C4 C5 -175.2(2) . . . . ?
P4 N1 C4 C5 26.7(3) . . . . ?
C18 N2 C5 C4 -147.9(2) . . . . ?
P4 N2 C5 C4 27.9(3) . . . . ?
N1 C4 C5 N2 -32.5(3) . . . . ?
C4 N1 C6 C7 -93.1(3) . . . . ?
P4 N1 C6 C7 62.5(3) . . . . ?
C4 N1 C6 C11 85.1(3) . . . . ?
P4 N1 C6 C11 -119.3(2) . . . . ?
C11 C6 C7 C8 3.5(4) . . . . ?
N1 C6 C7 C8 -178.3(3) . . . . ?
C11 C6 C7 C12 -176.1(3) . . . . ?
N1 C6 C7 C12 2.0(4) . . . . ?
C6 C7 C8 C9 -2.1(5) . . . . ?
C12 C7 C8 C9 177.6(3) . . . . ?
C7 C8 C9 C10 -0.6(5) . . . . ?
C8 C9 C10 C11 1.8(5) . . . . ?
C9 C10 C11 C6 -0.3(4) . . . . ?
C9 C10 C11 C15 178.9(3) . . . . ?
C7 C6 C11 C10 -2.4(4) . . . . ?
N1 C6 C11 C10 179.4(2) . . . . ?
C7 C6 C11 C15 178.4(3) . . . . ?
N1 C6 C11 C15 0.2(4) . . . . ?
C8 C7 C12 C14 74.1(4) . . . . ?
C6 C7 C12 C14 -106.3(3) . . . . ?
C8 C7 C12 C13 -51.0(4) . . . . ?
C6 C7 C12 C13 128.6(3) . . . . ?
C10 C11 C15 C17 -66.2(3) . . . . ?
C6 C11 C15 C17 113.0(3) . . . . ?
C10 C11 C15 C16 57.1(4) . . . . ?
C6 C11 C15 C16 -123.7(3) . . . . ?
C5 N2 C18 C19 113.6(3) . . . . ?
P4 N2 C18 C19 -61.6(3) . . . . ?
C5 N2 C18 C23 -62.4(3) . . . . ?
P4 N2 C18 C23 122.4(2) . . . . ?
C23 C18 C19 C20 1.3(4) . . . . ?
N2 C18 C19 C20 -174.7(2) . . . . ?
C23 C18 C19 C24 -179.5(2) . . . . ?
N2 C18 C19 C24 4.5(4) . . . . ?
C18 C19 C20 C21 2.1(4) . . . . ?
C24 C19 C20 C21 -177.3(3) . . . . ?
C19 C20 C21 C22 -2.7(5) . . . . ?
C20 C21 C22 C23 0.0(5) . . . . ?
C21 C22 C23 C18 3.2(4) . . . . ?
C21 C22 C23 C27 -176.0(3) . . . . ?
C19 C18 C23 C22 -3.8(4) . . . . ?
N2 C18 C23 C22 172.2(2) . . . . ?
C19 C18 C23 C27 175.4(2) . . . . ?
N2 C18 C23 C27 -8.6(3) . . . . ?
C18 C19 C24 C26 112.6(3) . . . . ?
C20 C19 C24 C26 -68.1(4) . . . . ?
C18 C19 C24 C25 -123.0(3) . . . . ?
C20 C19 C24 C25 56.3(4) . . . . ?
C22 C23 C27 C28 -69.5(3) . . . . ?
C18 C23 C27 C28 111.3(3) . . . . ?
C22 C23 C27 C29 55.1(3) . . . . ?
C18 C23 C27 C29 -124.1(3) . . . . ?
C32 N3 C30 C31 161.1(3) . . . . ?
P5 N3 C30 C31 -17.3(4) . . . . ?
N3 C30 C31 N4 19.3(4) . . . . ?
C44 N4 C31 C30 -172.3(3) . . . . ?
P5 N4 C31 C30 -14.8(4) . . . . ?
C30 N3 C32 C37 -111.7(3) . . . . ?
P5 N3 C32 C37 66.5(3) . . . . ?
C30 N3 C32 C33 66.9(4) . . . . ?
P5 N3 C32 C33 -114.8(2) . . . . ?
C37 C32 C33 C34 -0.4(4) . . . . ?
N3 C32 C33 C34 -179.0(3) . . . . ?
C37 C32 C33 C38 179.6(3) . . . . ?
N3 C32 C33 C38 0.9(4) . . . . ?
C32 C33 C34 C35 -0.3(5) . . . . ?
C38 C33 C34 C35 179.8(3) . . . . ?
C33 C34 C35 C36 0.6(6) . . . . ?
C34 C35 C36 C37 -0.3(6) . . . . ?
C35 C36 C37 C32 -0.4(5) . . . . ?
C35 C36 C37 C41 177.2(3) . . . . ?
C33 C32 C37 C36 0.7(4) . . . . ?
N3 C32 C37 C36 179.4(3) . . . . ?
C33 C32 C37 C41 -176.8(3) . . . . ?
N3 C32 C37 C41 1.9(4) . . . . ?
C34 C33 C38 C40 75.6(4) . . . . ?
C32 C33 C38 C40 -104.3(3) . . . . ?
C34 C33 C38 C39 -48.3(4) . . . . ?
C32 C33 C38 C39 131.8(3) . . . . ?
C36 C37 C41 C42 45.6(5) . . . . ?
C32 C37 C41 C42 -136.9(4) . . . . ?
C36 C37 C41 C43 -79.3(5) . . . . ?
C32 C37 C41 C43 98.2(5) . . . . ?
C31 N4 C44 C45 -85.8(3) . . . . ?
P5 N4 C44 C45 118.7(2) . . . . ?
C31 N4 C44 C49 92.4(3) . . . . ?
P5 N4 C44 C49 -63.1(3) . . . . ?
C49 C44 C45 C46 1.5(4) . . . . ?
N4 C44 C45 C46 179.7(2) . . . . ?
C49 C44 C45 C50 -176.5(2) . . . . ?
N4 C44 C45 C50 1.6(4) . . . . ?
C44 C45 C46 C47 0.3(4) . . . . ?
C50 C45 C46 C47 178.5(3) . . . . ?
C45 C46 C47 C48 -1.2(5) . . . . ?
C46 C47 C48 C49 0.3(5) . . . . ?
C47 C48 C49 C44 1.5(4) . . . . ?
C47 C48 C49 C53 -176.3(3) . . . . ?
C45 C44 C49 C48 -2.4(4) . . . . ?
N4 C44 C49 C48 179.4(2) . . . . ?
C45 C44 C49 C53 175.3(2) . . . . ?
N4 C44 C49 C53 -2.9(4) . . . . ?
C46 C45 C50 C51 62.3(3) . . . . ?
C44 C45 C50 C51 -119.7(3) . . . . ?
C46 C45 C50 C52 -62.1(4) . . . . ?
C44 C45 C50 C52 115.9(3) . . . . ?
C48 C49 C53 C54 -68.0(3) . . . . ?
C44 C49 C53 C54 114.3(3) . . . . ?
C48 C49 C53 C55 56.9(4) . . . . ?
C44 C49 C53 C55 -120.8(3) . . . . ?
C58 N5 C56 C57 -175.2(3) . . . . ?
P6 N5 C56 C57 23.2(4) . . . . ?
C70 N6 C57 C56 -148.5(3) . . . . ?
P6 N6 C57 C56 20.8(3) . . . . ?
N5 C56 C57 N6 -26.5(4) . . . . ?
C56 N5 C58 C63 79.1(3) . . . . ?
P6 N5 C58 C63 -121.2(2) . . . . ?
C56 N5 C58 C59 -99.5(3) . . . . ?
P6 N5 C58 C59 60.1(3) . . . . ?
C63 C58 C59 C60 1.6(4) . . . . ?
N5 C58 C59 C60 -179.7(3) . . . . ?
C63 C58 C59 C64 -179.6(3) . . . . ?
N5 C58 C59 C64 -0.9(4) . . . . ?
C58 C59 C60 C61 -2.2(5) . . . . ?
C64 C59 C60 C61 179.0(3) . . . . ?
C59 C60 C61 C62 1.0(6) . . . . ?
C60 C61 C62 C63 0.8(6) . . . . ?
C61 C62 C63 C58 -1.3(5) . . . . ?
C61 C62 C63 C67 177.8(3) . . . . ?
C59 C58 C63 C62 0.1(4) . . . . ?
N5 C58 C63 C62 -178.6(3) . . . . ?
C59 C58 C63 C67 -179.0(3) . . . . ?
N5 C58 C63 C67 2.3(4) . . . . ?
C60 C59 C64 C65 66.0(4) . . . . ?
C58 C59 C64 C65 -112.8(3) . . . . ?
C60 C59 C64 C66 -59.3(4) . . . . ?
C58 C59 C64 C66 121.9(3) . . . . ?
C62 C63 C67 C68 -54.9(4) . . . . ?
C58 C63 C67 C68 124.2(3) . . . . ?
C62 C63 C67 C69 69.2(4) . . . . ?
C58 C63 C67 C69 -111.7(3) . . . . ?
C57 N6 C70 C71 102.7(3) . . . . ?
P6 N6 C70 C71 -65.6(3) . . . . ?
C57 N6 C70 C75 -76.5(3) . . . . ?
P6 N6 C70 C75 115.2(2) . . . . ?
C75 C70 C71 C72 -2.6(4) . . . . ?
N6 C70 C71 C72 178.2(2) . . . . ?
C75 C70 C71 C76 176.2(2) . . . . ?
N6 C70 C71 C76 -3.0(4) . . . . ?
C70 C71 C72 C73 2.0(4) . . . . ?
C76 C71 C72 C73 -176.8(3) . . . . ?
C71 C72 C73 C74 0.1(4) . . . . ?
C72 C73 C74 C75 -1.8(4) . . . . ?
C73 C74 C75 C70 1.2(4) . . . . ?
C73 C74 C75 C79 -178.5(3) . . . . ?
C71 C70 C75 C74 1.1(4) . . . . ?
N6 C70 C75 C74 -179.8(2) . . . . ?
C71 C70 C75 C79 -179.3(2) . . . . ?
N6 C70 C75 C79 -0.1(4) . . . . ?
C72 C71 C76 C78 55.8(3) . . . . ?
C70 C71 C76 C78 -123.0(3) . . . . ?
C72 C71 C76 C77 -67.9(3) . . . . ?
C70 C71 C76 C77 113.3(3) . . . . ?
C74 C75 C79 C80 65.4(3) . . . . ?
C70 C75 C79 C80 -114.3(3) . . . . ?
C74 C75 C79 C81 -59.2(4) . . . . ?
C70 C75 C79 C81 121.2(3) . . . . ?
N102 P104 N101 C106 -161.6(2) . . . . ?
C101 P104 N101 C106 93.2(2) . . . . ?
N102 P104 N101 C104 10.5(2) . . . . ?
C101 P104 N101 C104 -94.7(2) . . . . ?
N101 P104 N102 C118 170.4(2) . . . . ?
C101 P104 N102 C118 -82.8(2) . . . . ?
N101 P104 N102 C105 10.27(19) . . . . ?
C101 P104 N102 C105 117.02(19) . . . . ?
N104 P105 N103 C132 -163.0(2) . . . . ?
C102 P105 N103 C132 89.5(2) . . . . ?
N104 P105 N103 C130 -7.1(2) . . . . ?
C102 P105 N103 C130 -114.6(2) . . . . ?
N103 P105 N104 C144 169.7(2) . . . . ?
C102 P105 N104 C144 -86.4(2) . . . . ?
N103 P105 N104 C131 -6.9(2) . . . . ?
C102 P105 N104 C131 97.1(2) . . . . ?
N106 P106 N105 C158 -168.51(19) . . . . ?
C103 P106 N105 C158 86.6(2) . . . . ?
N106 P106 N105 C156 7.1(2) . . . . ?
C103 P106 N105 C156 -97.9(2) . . . . ?
N105 P106 N106 C170 169.48(18) . . . . ?
C103 P106 N106 C170 -82.66(19) . . . . ?
N105 P106 N106 C157 7.8(2) . . . . ?
C103 P106 N106 C157 115.6(2) . . . . ?
C102 P102 C101 P101 3.5(2) . . . . ?
C102 P102 C101 P104 179.03(12) . . . . ?
C103 P101 C101 P102 0.0(2) . . . . ?
C103 P101 C101 P104 -175.10(13) . . . . ?
N101 P104 C101 P102 -135.65(12) . . . . ?
N102 P104 C101 P102 129.87(12) . . . . ?
N101 P104 C101 P101 40.47(17) . . . . ?
N102 P104 C101 P101 -54.01(17) . . . . ?
C103 P103 C102 P102 1.2(2) . . . . ?
C103 P103 C102 P105 178.98(11) . . . . ?
C101 P102 C102 P103 -4.2(2) . . . . ?
C101 P102 C102 P105 178.27(14) . . . . ?
N104 P105 C102 P103 135.21(12) . . . . ?
N103 P105 C102 P103 -130.48(12) . . . . ?
N104 P105 C102 P102 -46.71(17) . . . . ?
N103 P105 C102 P102 47.60(17) . . . . ?
C101 P101 C103 P103 -4.2(2) . . . . ?
C101 P101 C103 P106 177.89(11) . . . . ?
C102 P103 C103 P101 3.8(2) . . . . ?
C102 P103 C103 P106 -178.63(13) . . . . ?
N105 P106 C103 P101 -135.91(12) . . . . ?
N106 P106 C103 P101 129.39(12) . . . . ?
N105 P106 C103 P103 45.96(17) . . . . ?
N106 P106 C103 P103 -48.73(16) . . . . ?
C106 N101 C104 C105 145.2(2) . . . . ?
P104 N101 C104 C105 -27.1(3) . . . . ?
C118 N102 C105 C104 171.1(2) . . . . ?
P104 N102 C105 C104 -27.3(3) . . . . ?
N101 C104 C105 N102 32.1(3) . . . . ?
C104 N101 C106 C107 70.2(4) . . . . ?
P104 N101 C106 C107 -118.2(3) . . . . ?
C104 N101 C106 C111 -108.2(3) . . . . ?
P104 N101 C106 C111 63.4(3) . . . . ?
C111 C106 C107 C108 -1.2(5) . . . . ?
N101 C106 C107 C108 -179.6(3) . . . . ?
C111 C106 C107 C112 176.6(3) . . . . ?
N101 C106 C107 C112 -1.8(4) . . . . ?
C106 C107 C108 C109 -0.1(7) . . . . ?
C112 C107 C108 C109 -178.0(4) . . . . ?
C107 C108 C109 C110 0.1(8) . . . . ?
C108 C109 C110 C111 1.4(9) . . . . ?
C109 C110 C111 C106 -2.7(7) . . . . ?
C109 C110 C111 C115 172.7(5) . . . . ?
C107 C106 C111 C110 2.6(5) . . . . ?
N101 C106 C111 C110 -179.0(4) . . . . ?
C107 C106 C111 C115 -172.7(3) . . . . ?
N101 C106 C111 C115 5.7(5) . . . . ?
C108 C107 C112 C113 -54.8(4) . . . . ?
C106 C107 C112 C113 127.4(3) . . . . ?
C108 C107 C112 C114 70.5(4) . . . . ?
C106 C107 C112 C114 -107.3(4) . . . . ?
C110 C111 C115 C116 43.0(6) . . . . ?
C106 C111 C115 C116 -141.9(4) . . . . ?
C110 C111 C115 C117 -80.6(5) . . . . ?
C106 C111 C115 C117 94.5(4) . . . . ?
C105 N102 C118 C119 -80.6(3) . . . . ?
P104 N102 C118 C119 120.0(2) . . . . ?
C105 N102 C118 C123 97.6(3) . . . . ?
P104 N102 C118 C123 -61.8(3) . . . . ?
C123 C118 C119 C120 -0.4(3) . . . . ?
N102 C118 C119 C120 177.8(2) . . . . ?
C123 C118 C119 C124 179.9(2) . . . . ?
N102 C118 C119 C124 -1.9(3) . . . . ?
C118 C119 C120 C121 1.4(4) . . . . ?
C124 C119 C120 C121 -178.9(2) . . . . ?
C119 C120 C121 C122 -0.6(4) . . . . ?
C120 C121 C122 C123 -1.3(4) . . . . ?
C121 C122 C123 C118 2.3(4) . . . . ?
C121 C122 C123 C127 -176.6(3) . . . . ?
C119 C118 C123 C122 -1.4(4) . . . . ?
N102 C118 C123 C122 -179.5(2) . . . . ?
C119 C118 C123 C127 177.5(2) . . . . ?
N102 C118 C123 C127 -0.6(4) . . . . ?
C120 C119 C124 C125 59.8(3) . . . . ?
C118 C119 C124 C125 -120.5(3) . . . . ?
C120 C119 C124 C126 -64.1(3) . . . . ?
C118 C119 C124 C126 115.7(3) . . . . ?
C122 C123 C127 C129 53.5(4) . . . . ?
C118 C123 C127 C129 -125.4(3) . . . . ?
C122 C123 C127 C128 -71.0(4) . . . . ?
C118 C123 C127 C128 110.1(3) . . . . ?
C132 N103 C130 C131 175.9(3) . . . . ?
P105 N103 C130 C131 18.8(4) . . . . ?
C144 N104 C131 C130 -158.1(3) . . . . ?
P105 N104 C131 C130 18.5(3) . . . . ?
N103 C130 C131 N104 -22.5(4) . . . . ?
C130 N103 C132 C137 -95.1(3) . . . . ?
P105 N103 C132 C137 59.7(3) . . . . ?
C130 N103 C132 C133 83.3(3) . . . . ?
P105 N103 C132 C133 -121.9(2) . . . . ?
C137 C132 C133 C134 -0.5(4) . . . . ?
N103 C132 C133 C134 -178.9(2) . . . . ?
C137 C132 C133 C138 179.5(2) . . . . ?
N103 C132 C133 C138 1.1(4) . . . . ?
C132 C133 C134 C135 -0.7(4) . . . . ?
C138 C133 C134 C135 179.3(3) . . . . ?
C133 C134 C135 C136 0.9(5) . . . . ?
C134 C135 C136 C137 0.1(5) . . . . ?
C135 C136 C137 C132 -1.2(5) . . . . ?
C135 C136 C137 C141 178.1(3) . . . . ?
C133 C132 C137 C136 1.4(4) . . . . ?
N103 C132 C137 C136 179.8(3) . . . . ?
C133 C132 C137 C141 -177.8(3) . . . . ?
N103 C132 C137 C141 0.6(4) . . . . ?
C134 C133 C138 C139 -61.8(4) . . . . ?
C132 C133 C138 C139 118.2(3) . . . . ?
C134 C133 C138 C140 62.3(4) . . . . ?
C132 C133 C138 C140 -117.6(3) . . . . ?
C136 C137 C141 C142 66.0(4) . . . . ?
C132 C137 C141 C142 -114.8(3) . . . . ?
C136 C137 C141 C143 -58.3(4) . . . . ?
C132 C137 C141 C143 120.9(3) . . . . ?
C131 N104 C144 C149 108.9(3) . . . . ?
P105 N104 C144 C149 -67.5(3) . . . . ?
C131 N104 C144 C145 -70.4(3) . . . . ?
P105 N104 C144 C145 113.2(2) . . . . ?
C149 C144 C145 C146 1.8(4) . . . . ?
N104 C144 C145 C146 -178.9(2) . . . . ?
C149 C144 C145 C150 -177.8(2) . . . . ?
N104 C144 C145 C150 1.5(3) . . . . ?
C144 C145 C146 C147 0.8(4) . . . . ?
C150 C145 C146 C147 -179.6(3) . . . . ?
C145 C146 C147 C148 -2.2(5) . . . . ?
C146 C147 C148 C149 1.0(5) . . . . ?
C147 C148 C149 C144 1.5(5) . . . . ?
C147 C148 C149 C153 -177.7(3) . . . . ?
C145 C144 C149 C148 -2.9(4) . . . . ?
N104 C144 C149 C148 177.8(2) . . . . ?
C145 C144 C149 C153 176.3(3) . . . . ?
N104 C144 C149 C153 -3.0(4) . . . . ?
C146 C145 C150 C152 -73.1(3) . . . . ?
C144 C145 C150 C152 106.5(3) . . . . ?
C146 C145 C150 C151 50.7(3) . . . . ?
C144 C145 C150 C151 -129.8(3) . . . . ?
C148 C149 C153 C154 -68.2(4) . . . . ?
C144 C149 C153 C154 112.7(3) . . . . ?
C148 C149 C153 C155 56.2(4) . . . . ?
C144 C149 C153 C155 -123.0(3) . . . . ?
C158 N105 C156 C157 156.4(2) . . . . ?
P106 N105 C156 C157 -19.3(3) . . . . ?
C170 N106 C157 C156 177.6(2) . . . . ?
P106 N106 C157 C156 -19.9(3) . . . . ?
N105 C156 C157 N106 23.4(4) . . . . ?
C156 N105 C158 C159 -110.1(3) . . . . ?
P106 N105 C158 C159 65.1(3) . . . . ?
C156 N105 C158 C163 68.9(3) . . . . ?
P106 N105 C158 C163 -115.8(2) . . . . ?
C163 C158 C159 C160 1.1(4) . . . . ?
N105 C158 C159 C160 -179.8(2) . . . . ?
C163 C158 C159 C164 179.8(2) . . . . ?
N105 C158 C159 C164 -1.1(4) . . . . ?
C158 C159 C160 C161 -1.7(4) . . . . ?
C164 C159 C160 C161 179.5(3) . . . . ?
C159 C160 C161 C162 0.7(4) . . . . ?
C160 C161 C162 C163 0.9(4) . . . . ?
C161 C162 C163 C158 -1.4(4) . . . . ?
C161 C162 C163 C167 178.1(3) . . . . ?
C159 C158 C163 C162 0.4(4) . . . . ?
N105 C158 C163 C162 -178.7(2) . . . . ?
C159 C158 C163 C167 -179.1(2) . . . . ?
N105 C158 C163 C167 1.9(4) . . . . ?
C160 C159 C164 C165 72.9(3) . . . . ?
C158 C159 C164 C165 -105.8(3) . . . . ?
C160 C159 C164 C166 -51.4(4) . . . . ?
C158 C159 C164 C166 129.9(3) . . . . ?
C162 C163 C167 C168 -52.9(4) . . . . ?
C158 C163 C167 C168 126.5(3) . . . . ?
C162 C163 C167 C169 72.2(3) . . . . ?
C158 C163 C167 C169 -108.3(3) . . . . ?
C157 N106 C170 C175 -77.7(3) . . . . ?
P106 N106 C170 C175 121.4(2) . . . . ?
C157 N106 C170 C171 100.5(3) . . . . ?
P106 N106 C170 C171 -60.4(3) . . . . ?
C175 C170 C171 C172 -2.1(3) . . . . ?
N106 C170 C171 C172 179.7(2) . . . . ?
C175 C170 C171 C176 178.5(2) . . . . ?
N106 C170 C171 C176 0.3(4) . . . . ?
C170 C171 C172 C173 2.1(4) . . . . ?
C176 C171 C172 C173 -178.5(2) . . . . ?
C171 C172 C173 C174 -0.5(4) . . . . ?
C172 C173 C174 C175 -1.0(4) . . . . ?
C173 C174 C175 C170 1.0(4) . . . . ?
C173 C174 C175 C179 -177.9(3) . . . . ?
C171 C170 C175 C174 0.6(4) . . . . ?
N106 C170 C175 C174 178.9(2) . . . . ?
C171 C170 C175 C179 179.4(2) . . . . ?
N106 C170 C175 C179 -2.3(3) . . . . ?
C172 C171 C176 C178 -71.2(3) . . . . ?
C170 C171 C176 C178 108.2(3) . . . . ?
C172 C171 C176 C177 53.2(3) . . . . ?
C170 C171 C176 C177 -127.4(3) . . . . ?
C174 C175 C179 C180 -65.1(3) . . . . ?
C170 C175 C179 C180 116.1(3) . . . . ?
C174 C175 C179 C181 58.6(3) . . . . ?
C170 C175 C179 C181 -120.3(3) . . . . ?
